data_1551724
loop_
_publ_author_name
'YAMAGUCHI, Ryo'
'YAMASAKI, Mikio'
'SAKIYAMA, Hiroshi'

_publ_section_title
;
 Synthesis and Crystal Structure of a Hexa-DMF Nickel(II) Complex that
 Belongs to an S6 Point Group
;
_journal_name_full 'X-ray Structure Analysis Online'
_journal_page_first 71
_journal_paper_doi 10.2116/xraystruct.27.71
_journal_volume 27
_journal_year 2011
_chemical_formula_moiety 'C18 H42 N6 Ni O6, 2(C24 H20 B)'
_chemical_formula_sum 'C66 H82 B2 N6 Ni O6'
_chemical_formula_weight 1135.73
_space_group_IT_number 29
_space_group_name_Hall 'P 2c -2ac'
_space_group_name_H-M_alt 'P c a 21'
_symmetry_cell_setting orthorhombic
_symmetry_Int_Tables_number 29
_symmetry_space_group_name_Hall 'P 2c -2ac'
_symmetry_space_group_name_H-M 'P c a 21'
_atom_sites_solution_hydrogens geom
_atom_sites_solution_primary direct
_atom_sites_solution_secondary difmap
_cell_angle_alpha 90.0000
_cell_angle_beta 90.0000
_cell_angle_gamma 90.0000
_cell_formula_units_Z 4
_cell_length_a 30.2714(5)
_cell_length_b 9.26438(10)
_cell_length_c 22.0462(4)
_cell_measurement_reflns_used 61221
_cell_measurement_temperature 93
_cell_measurement_theta_max 68.25
_cell_measurement_theta_min 3.54
_cell_volume 6182.76(17)
_computing_cell_refinement 'RAPID AUTO (Rigaku, 2006)'
_computing_data_collection 'RAPID AUTO (Rigaku, 2006)'
_computing_data_reduction 'RAPID AUTO (Rigaku, 2006)'
_computing_molecular_graphics 'CrystalStructure 4.0'
_computing_publication_material 'CrystalStructure 4.0 (Rigaku, 2010)'
_computing_structure_refinement 'SHELXL97 (Sheldrick, 2008)'
_computing_structure_solution 'SHELXS97 (Sheldrick, 2008)'
_diffrn_ambient_temperature 93
_diffrn_detector_area_resol_mean 10.000
_diffrn_measured_fraction_theta_full 0.998
_diffrn_measured_fraction_theta_max 0.998
_diffrn_measurement_device_type 'Rigaku R-AXIS RAPID II'
_diffrn_measurement_method \w
_diffrn_radiation_type 'Cu K\a'
_diffrn_radiation_wavelength 1.54187
_diffrn_reflns_av_R_equivalents 0.0463
_diffrn_reflns_limit_h_max 35
_diffrn_reflns_limit_h_min -36
_diffrn_reflns_limit_k_max 11
_diffrn_reflns_limit_k_min -11
_diffrn_reflns_limit_l_max 26
_diffrn_reflns_limit_l_min -26
_diffrn_reflns_number 68928
_diffrn_reflns_theta_full 68.25
_diffrn_reflns_theta_max 68.25
_diffrn_standards_number 0
_exptl_absorpt_coefficient_mu 0.886
_exptl_absorpt_correction_T_max 0.965
_exptl_absorpt_correction_T_min 0.812
_exptl_absorpt_correction_type multi-scan
_exptl_absorpt_process_details 'ABSCOR (Rigaku, 1995)'
_exptl_crystal_colour green
_exptl_crystal_density_diffrn 1.220
_exptl_crystal_density_method 'not measured'
_exptl_crystal_description platelet
_exptl_crystal_F_000 2424.00
_exptl_crystal_size_max 0.260
_exptl_crystal_size_mid 0.200
_exptl_crystal_size_min 0.040
_refine_diff_density_max 0.240
_refine_diff_density_min -0.200
_refine_ls_abs_structure_details 'Flack, H. D. (1983), Acta Cryst. A39, 876-881.  5415 Friedel Pairs'
_refine_ls_abs_structure_Flack 0.057(18)
_refine_ls_extinction_method none
_refine_ls_goodness_of_fit_ref 1.084
_refine_ls_hydrogen_treatment constr
_refine_ls_number_parameters 743
_refine_ls_number_reflns 11242
_refine_ls_number_restraints 1
_refine_ls_R_factor_gt 0.0371
_refine_ls_shift/su_max 0.001
_refine_ls_structure_factor_coef Fsqd
_refine_ls_weighting_details 'w = 1/[\s^2^(Fo^2^)+(0.0437P)^2^+0.8770P] where P=(Fo^2^+2Fc^2^)/3'
_refine_ls_weighting_scheme calc
_refine_ls_wR_factor_ref 0.0909
_reflns_number_gt 10339
_reflns_number_total 11242
_reflns_threshold_expression F^2^>2.0\s(F^2^)
_cod_data_source_file 27_71_1.cif
_cod_data_source_block sc0907
_cod_original_cell_volume 6182.75(17)
_cod_database_code 1551724

loop_
_symmetry_equiv_pos_site_id
_symmetry_equiv_pos_as_xyz
1 +X,+Y,+Z
2 1/2-X,+Y,1/2+Z
3 1/2+X,-Y,+Z
4 -X,-Y,1/2+Z

loop_
_atom_site_label
_atom_site_type_symbol
_atom_site_fract_x
_atom_site_fract_y
_atom_site_fract_z
_atom_site_U_iso_or_equiv
_atom_site_adp_type
_atom_site_occupancy
_atom_site_symmetry_multiplicity
_atom_site_calc_flag
_atom_site_refinement_flags
Ni1 Ni 0.367047(11) 0.28367(4) 0.501261(16) 0.03569(10) Uani 1.0 4 d .
O1 O 0.42943(5) 0.36675(18) 0.48767(7) 0.0418(4) Uani 1.0 4 d .
O2 O 0.38908(5) 0.08629(19) 0.47225(8) 0.0461(4) Uani 1.0 4 d .
O3 O 0.34865(5) 0.34886(19) 0.41567(7) 0.0423(4) Uani 1.0 4 d .
O4 O 0.30579(4) 0.19986(16) 0.51462(7) 0.0364(4) Uani 1.0 4 d .
O5 O 0.34794(5) 0.48351(17) 0.53186(7) 0.0399(4) Uani 1.0 4 d .
O6 O 0.38726(5) 0.21697(17) 0.58652(7) 0.0386(4) Uani 1.0 4 d .
N1 N 0.50145(6) 0.3170(2) 0.46943(9) 0.0384(5) Uani 1.0 4 d .
N2 N 0.38147(7) -0.1395(3) 0.43603(9) 0.0432(5) Uani 1.0 4 d .
N3 N 0.36787(6) 0.4216(2) 0.32132(8) 0.0377(5) Uani 1.0 4 d .
N4 N 0.23157(5) 0.22125(18) 0.51894(8) 0.0322(4) Uani 1.0 4 d .
N5 N 0.35987(6) 0.6699(2) 0.59623(8) 0.0352(4) Uani 1.0 4 d .
N6 N 0.37866(6) 0.1062(2) 0.67723(8) 0.0373(5) Uani 1.0 4 d .
C1 C 0.46236(7) 0.2882(3) 0.49313(10) 0.0392(5) Uani 1.0 4 d .
C2 C 0.50973(8) 0.4477(3) 0.43458(12) 0.0493(7) Uani 1.0 4 d .
C3 C 0.53841(8) 0.2183(3) 0.47747(13) 0.0499(7) Uani 1.0 4 d .
C4 C 0.36957(8) -0.0025(3) 0.43984(11) 0.0439(6) Uani 1.0 4 d .
C5 C 0.41894(9) -0.1957(4) 0.46902(14) 0.0576(8) Uani 1.0 4 d .
C6 C 0.35959(11) -0.2375(4) 0.39509(15) 0.0673(9) Uani 1.0 4 d .
C7 C 0.37619(8) 0.3656(3) 0.37463(11) 0.0418(6) Uani 1.0 4 d .
C8 C 0.32382(8) 0.4698(3) 0.30423(12) 0.0482(6) Uani 1.0 4 d .
C9 C 0.40284(8) 0.4353(3) 0.27533(12) 0.0508(7) Uani 1.0 4 d .
C10 C 0.27118(6) 0.2720(3) 0.50813(10) 0.0337(5) Uani 1.0 4 d .
C11 C 0.22521(8) 0.0715(3) 0.53666(12) 0.0426(6) Uani 1.0 4 d .
C12 C 0.19179(7) 0.3088(3) 0.51105(11) 0.0400(6) Uani 1.0 4 d .
C13 C 0.36649(7) 0.5385(3) 0.57643(10) 0.0359(5) Uani 1.0 4 d .
C14 C 0.32835(8) 0.7665(3) 0.56769(12) 0.0464(6) Uani 1.0 4 d .
C15 C 0.38069(8) 0.7207(3) 0.65152(11) 0.0448(6) Uani 1.0 4 d .
C16 C 0.36395(7) 0.1589(3) 0.62574(10) 0.0348(5) Uani 1.0 4 d .
C17 C 0.42553(8) 0.1120(3) 0.69205(12) 0.0522(7) Uani 1.0 4 d .
C18 C 0.34890(9) 0.0446(3) 0.72244(11) 0.0476(6) Uani 1.0 4 d .
C19 C 0.44089(7) -0.0786(3) 0.25010(9) 0.0326(5) Uani 1.0 4 d .
C20 C 0.46747(7) -0.1927(3) 0.26867(11) 0.0387(5) Uani 1.0 4 d .
C21 C 0.49247(8) -0.1892(3) 0.32165(12) 0.0441(6) Uani 1.0 4 d .
C22 C 0.49183(8) -0.0693(3) 0.35841(11) 0.0438(6) Uani 1.0 4 d .
C23 C 0.46518(8) 0.0461(3) 0.34214(11) 0.0452(6) Uani 1.0 4 d .
C24 C 0.44061(8) 0.0398(3) 0.28914(10) 0.0404(6) Uani 1.0 4 d .
C25 C 0.43579(7) 0.0252(3) 0.13465(10) 0.0327(5) Uani 1.0 4 d .
C26 C 0.41630(8) 0.0406(3) 0.07700(10) 0.0400(6) Uani 1.0 4 d .
C27 C 0.43501(9) 0.1260(3) 0.03216(11) 0.0459(6) Uani 1.0 4 d .
C28 C 0.47464(9) 0.1965(3) 0.04222(12) 0.0478(7) Uani 1.0 4 d .
C29 C 0.49496(8) 0.1812(3) 0.09762(12) 0.0462(6) Uani 1.0 4 d .
C30 C 0.47541(7) 0.0990(3) 0.14276(10) 0.0376(5) Uani 1.0 4 d .
C31 C 0.40755(7) -0.2384(3) 0.15778(10) 0.0328(5) Uani 1.0 4 d .
C32 C 0.36897(7) -0.3202(3) 0.15462(10) 0.0352(5) Uani 1.0 4 d .
C33 C 0.36799(8) -0.4604(3) 0.13212(10) 0.0392(5) Uani 1.0 4 d .
C34 C 0.40613(8) -0.5254(3) 0.11121(11) 0.0421(6) Uani 1.0 4 d .
C35 C 0.44486(8) -0.4469(3) 0.11215(11) 0.0425(6) Uani 1.0 4 d .
C36 C 0.44531(8) -0.3070(3) 0.13437(11) 0.0411(6) Uani 1.0 4 d .
C37 C 0.36327(7) -0.0070(3) 0.20405(10) 0.0343(5) Uani 1.0 4 d .
C38 C 0.33720(8) -0.0719(3) 0.24895(11) 0.0437(6) Uani 1.0 4 d .
C39 C 0.29658(8) -0.0167(3) 0.26729(12) 0.0507(7) Uani 1.0 4 d .
C40 C 0.28069(8) 0.1089(3) 0.24159(12) 0.0493(7) Uani 1.0 4 d .
C41 C 0.30538(8) 0.1764(3) 0.19755(13) 0.0500(7) Uani 1.0 4 d .
C42 C 0.34576(7) 0.1196(3) 0.17964(11) 0.0412(6) Uani 1.0 4 d .
C43 C 0.30723(6) 0.5291(3) 0.76796(10) 0.0339(5) Uani 1.0 4 d .
C44 C 0.28548(7) 0.6589(3) 0.75560(11) 0.0394(5) Uani 1.0 4 d .
C45 C 0.26063(7) 0.6813(3) 0.70369(12) 0.0452(6) Uani 1.0 4 d .
C46 C 0.25711(7) 0.5739(3) 0.65997(11) 0.0435(6) Uani 1.0 4 d .
C47 C 0.27914(7) 0.4454(3) 0.66943(10) 0.0410(6) Uani 1.0 4 d .
C48 C 0.30316(7) 0.4242(3) 0.72211(10) 0.0365(5) Uani 1.0 4 d .
C49 C 0.32336(7) 0.5891(3) 0.88808(10) 0.0339(5) Uani 1.0 4 d .
C50 C 0.27954(8) 0.6250(3) 0.89969(11) 0.0439(6) Uani 1.0 4 d .
C51 C 0.26598(9) 0.6861(3) 0.95431(12) 0.0520(7) Uani 1.0 4 d .
C52 C 0.29609(8) 0.7143(3) 0.99919(12) 0.0473(6) Uani 1.0 4 d .
C53 C 0.33980(8) 0.6804(3) 0.98963(10) 0.0428(6) Uani 1.0 4 d .
C54 C 0.35270(8) 0.6187(3) 0.93514(10) 0.0373(5) Uani 1.0 4 d .
C55 C 0.33911(7) 0.3317(3) 0.84709(9) 0.0322(5) Uani 1.0 4 d .
C56 C 0.29865(7) 0.2579(3) 0.85254(10) 0.0336(5) Uani 1.0 4 d .
C57 C 0.29543(7) 0.1161(3) 0.87204(9) 0.0378(5) Uani 1.0 4 d .
C58 C 0.33307(8) 0.0383(3) 0.88644(10) 0.0395(5) Uani 1.0 4 d .
C59 C 0.37360(7) 0.1076(3) 0.88255(10) 0.0392(6) Uani 1.0 4 d .
C60 C 0.37619(7) 0.2499(3) 0.86422(10) 0.0355(5) Uani 1.0 4 d .
C61 C 0.38847(7) 0.5584(3) 0.80362(10) 0.0341(5) Uani 1.0 4 d .
C62 C 0.40311(7) 0.7012(3) 0.81204(10) 0.0361(5) Uani 1.0 4 d .
C63 C 0.44299(8) 0.7495(3) 0.78885(11) 0.0448(6) Uani 1.0 4 d .
C64 C 0.46998(7) 0.6588(3) 0.75617(12) 0.0497(7) Uani 1.0 4 d .
C65 C 0.45631(8) 0.5189(3) 0.74605(12) 0.0520(7) Uani 1.0 4 d .
C66 C 0.41621(8) 0.4714(3) 0.76902(11) 0.0430(6) Uani 1.0 4 d .
B1 B 0.41168(8) -0.0754(3) 0.18646(11) 0.0333(6) Uani 1.0 4 d .
B2 B 0.33961(8) 0.5020(3) 0.82701(11) 0.0337(6) Uani 1.0 4 d .
H1 H 0.4593 0.2017 0.5159 0.0470 Uiso 1.0 4 calc R
H2A H 0.5319 0.5066 0.4555 0.0592 Uiso 1.0 4 calc R
H2B H 0.4822 0.5028 0.4307 0.0592 Uiso 1.0 4 calc R
H2C H 0.5206 0.4217 0.3942 0.0592 Uiso 1.0 4 calc R
H3A H 0.5504 0.1916 0.4377 0.0599 Uiso 1.0 4 calc R
H3B H 0.5283 0.1314 0.4986 0.0599 Uiso 1.0 4 calc R
H3C H 0.5615 0.2656 0.5015 0.0599 Uiso 1.0 4 calc R
H4 H 0.3449 0.0293 0.4167 0.0527 Uiso 1.0 4 calc R
H5A H 0.4445 -0.2015 0.4419 0.0691 Uiso 1.0 4 calc R
H5B H 0.4119 -0.2921 0.4845 0.0691 Uiso 1.0 4 calc R
H5C H 0.4258 -0.1314 0.5031 0.0691 Uiso 1.0 4 calc R
H6A H 0.3329 -0.1917 0.3790 0.0808 Uiso 1.0 4 calc R
H6B H 0.3515 -0.3258 0.4169 0.0808 Uiso 1.0 4 calc R
H6C H 0.3795 -0.2617 0.3616 0.0808 Uiso 1.0 4 calc R
H7 H 0.4056 0.3356 0.3825 0.0502 Uiso 1.0 4 calc R
H8A H 0.3034 0.4537 0.3381 0.0579 Uiso 1.0 4 calc R
H8B H 0.3137 0.4153 0.2687 0.0579 Uiso 1.0 4 calc R
H8C H 0.3246 0.5729 0.2944 0.0579 Uiso 1.0 4 calc R
H9A H 0.4055 0.5366 0.2630 0.0609 Uiso 1.0 4 calc R
H9B H 0.3954 0.3761 0.2400 0.0609 Uiso 1.0 4 calc R
H9C H 0.4310 0.4025 0.2924 0.0609 Uiso 1.0 4 calc R
H10 H 0.2738 0.3690 0.4946 0.0405 Uiso 1.0 4 calc R
H11A H 0.2531 0.0188 0.5321 0.0511 Uiso 1.0 4 calc R
H11B H 0.2026 0.0274 0.5107 0.0511 Uiso 1.0 4 calc R
H11C H 0.2156 0.0673 0.5791 0.0511 Uiso 1.0 4 calc R
H12A H 0.2002 0.4069 0.4990 0.0480 Uiso 1.0 4 calc R
H12B H 0.1754 0.3123 0.5493 0.0480 Uiso 1.0 4 calc R
H12C H 0.1732 0.2659 0.4795 0.0480 Uiso 1.0 4 calc R
H13 H 0.3871 0.4806 0.5979 0.0430 Uiso 1.0 4 calc R
H14A H 0.3435 0.8548 0.5548 0.0557 Uiso 1.0 4 calc R
H14B H 0.3050 0.7911 0.5968 0.0557 Uiso 1.0 4 calc R
H14C H 0.3152 0.7190 0.5323 0.0557 Uiso 1.0 4 calc R
H15A H 0.3581 0.7370 0.6826 0.0537 Uiso 1.0 4 calc R
H15B H 0.3963 0.8113 0.6434 0.0537 Uiso 1.0 4 calc R
H15C H 0.4018 0.6481 0.6660 0.0537 Uiso 1.0 4 calc R
H16 H 0.3332 0.1520 0.6180 0.0418 Uiso 1.0 4 calc R
H17A H 0.4400 0.1847 0.6666 0.0627 Uiso 1.0 4 calc R
H17B H 0.4390 0.0174 0.6846 0.0627 Uiso 1.0 4 calc R
H17C H 0.4291 0.1378 0.7349 0.0627 Uiso 1.0 4 calc R
H18A H 0.3189 0.0399 0.7058 0.0571 Uiso 1.0 4 calc R
H18B H 0.3490 0.1053 0.7588 0.0571 Uiso 1.0 4 calc R
H18C H 0.3589 -0.0529 0.7330 0.0571 Uiso 1.0 4 calc R
H20 H 0.4686 -0.2769 0.2441 0.0464 Uiso 1.0 4 calc R
H21 H 0.5101 -0.2701 0.3325 0.0529 Uiso 1.0 4 calc R
H22 H 0.5093 -0.0657 0.3942 0.0526 Uiso 1.0 4 calc R
H23 H 0.4638 0.1293 0.3673 0.0542 Uiso 1.0 4 calc R
H24 H 0.4227 0.1204 0.2789 0.0485 Uiso 1.0 4 calc R
H26 H 0.3895 -0.0090 0.0686 0.0480 Uiso 1.0 4 calc R
H27 H 0.4205 0.1362 -0.0058 0.0551 Uiso 1.0 4 calc R
H28 H 0.4876 0.2544 0.0114 0.0573 Uiso 1.0 4 calc R
H29 H 0.5225 0.2271 0.1050 0.0554 Uiso 1.0 4 calc R
H30 H 0.4897 0.0928 0.1810 0.0451 Uiso 1.0 4 calc R
H32 H 0.3422 -0.2783 0.1685 0.0423 Uiso 1.0 4 calc R
H33 H 0.3409 -0.5119 0.1311 0.0471 Uiso 1.0 4 calc R
H34 H 0.4057 -0.6218 0.0965 0.0505 Uiso 1.0 4 calc R
H35 H 0.4714 -0.4890 0.0975 0.0509 Uiso 1.0 4 calc R
H36 H 0.4724 -0.2551 0.1338 0.0493 Uiso 1.0 4 calc R
H38 H 0.3478 -0.1575 0.2678 0.0524 Uiso 1.0 4 calc R
H39 H 0.2798 -0.0654 0.2974 0.0608 Uiso 1.0 4 calc R
H40 H 0.2532 0.1482 0.2541 0.0591 Uiso 1.0 4 calc R
H41 H 0.2947 0.2624 0.1792 0.0600 Uiso 1.0 4 calc R
H42 H 0.3622 0.1692 0.1494 0.0494 Uiso 1.0 4 calc R
H44 H 0.2879 0.7353 0.7841 0.0472 Uiso 1.0 4 calc R
H45 H 0.2459 0.7708 0.6979 0.0542 Uiso 1.0 4 calc R
H46 H 0.2400 0.5886 0.6244 0.0522 Uiso 1.0 4 calc R
H47 H 0.2778 0.3713 0.6397 0.0492 Uiso 1.0 4 calc R
H48 H 0.3176 0.3341 0.7276 0.0438 Uiso 1.0 4 calc R
H50 H 0.2581 0.6070 0.8692 0.0526 Uiso 1.0 4 calc R
H51 H 0.2357 0.7083 0.9605 0.0624 Uiso 1.0 4 calc R
H52 H 0.2869 0.7567 1.0364 0.0568 Uiso 1.0 4 calc R
H53 H 0.3611 0.6992 1.0203 0.0513 Uiso 1.0 4 calc R
H54 H 0.3830 0.5955 0.9296 0.0447 Uiso 1.0 4 calc R
H56 H 0.2722 0.3078 0.8424 0.0403 Uiso 1.0 4 calc R
H57 H 0.2672 0.0719 0.8755 0.0454 Uiso 1.0 4 calc R
H58 H 0.3312 -0.0599 0.8987 0.0474 Uiso 1.0 4 calc R
H59 H 0.3998 0.0567 0.8926 0.0470 Uiso 1.0 4 calc R
H60 H 0.4044 0.2947 0.8631 0.0427 Uiso 1.0 4 calc R
H62 H 0.3851 0.7665 0.8343 0.0434 Uiso 1.0 4 calc R
H63 H 0.4518 0.8465 0.7956 0.0537 Uiso 1.0 4 calc R
H64 H 0.4975 0.6919 0.7409 0.0597 Uiso 1.0 4 calc R
H65 H 0.4744 0.4549 0.7233 0.0624 Uiso 1.0 4 calc R
H66 H 0.4073 0.3751 0.7608 0.0516 Uiso 1.0 4 calc R

loop_
_atom_site_aniso_label
_atom_site_aniso_U_11
_atom_site_aniso_U_22
_atom_site_aniso_U_33
_atom_site_aniso_U_12
_atom_site_aniso_U_13
_atom_site_aniso_U_23
Ni1 0.03067(18) 0.0459(3) 0.03051(18) -0.00161(15) 0.00384(16) -0.00201(18)
O1 0.0327(8) 0.0517(10) 0.0411(9) -0.0006(7) 0.0030(7) -0.0000(8)
O2 0.0377(9) 0.0526(11) 0.0480(10) -0.0008(8) 0.0052(8) -0.0124(8)
O3 0.0405(9) 0.0563(11) 0.0300(8) -0.0007(8) 0.0056(7) -0.0018(8)
O4 0.0280(7) 0.0455(9) 0.0357(9) -0.0006(7) 0.0012(7) 0.0002(7)
O5 0.0386(8) 0.0478(10) 0.0332(8) -0.0022(7) -0.0019(7) -0.0033(7)
O6 0.0338(8) 0.0490(10) 0.0330(8) 0.0023(7) 0.0014(7) 0.0007(7)
N1 0.0331(10) 0.0417(11) 0.0404(11) -0.0019(9) 0.0056(9) -0.0033(9)
N2 0.0488(12) 0.0424(12) 0.0384(11) 0.0021(10) 0.0097(9) -0.0008(9)
N3 0.0409(10) 0.0407(11) 0.0315(10) 0.0016(8) 0.0012(8) 0.0028(9)
N4 0.0293(9) 0.0345(10) 0.0327(10) 0.0021(7) -0.0006(7) -0.0033(8)
N5 0.0355(10) 0.0391(11) 0.0311(10) -0.0001(8) 0.0017(8) 0.0005(9)
N6 0.0405(10) 0.0406(11) 0.0307(9) 0.0079(9) -0.0018(8) -0.0015(9)
C1 0.0394(12) 0.0474(13) 0.0308(13) -0.0043(11) -0.0010(10) -0.0019(10)
C2 0.0433(14) 0.0454(15) 0.0592(16) 0.0011(11) 0.0121(12) 0.0011(13)
C3 0.0383(13) 0.0522(16) 0.0592(16) 0.0032(12) 0.0026(12) 0.0024(13)
C4 0.0435(14) 0.0517(17) 0.0366(13) 0.0022(12) 0.0064(11) 0.0027(12)
C5 0.0485(15) 0.0680(19) 0.0564(17) 0.0128(13) 0.0117(13) 0.0127(15)
C6 0.083(3) 0.064(2) 0.0551(18) -0.0017(16) 0.0005(16) -0.0136(16)
C7 0.0386(13) 0.0471(15) 0.0398(13) 0.0062(10) 0.0056(11) -0.0009(11)
C8 0.0407(13) 0.0596(17) 0.0443(14) -0.0019(12) -0.0062(11) -0.0004(12)
C9 0.0479(14) 0.0642(17) 0.0402(14) 0.0046(12) 0.0083(12) 0.0127(13)
C10 0.0356(11) 0.0395(12) 0.0261(11) -0.0022(9) -0.0009(10) -0.0039(10)
C11 0.0371(12) 0.0420(14) 0.0486(14) -0.0030(10) 0.0022(11) 0.0041(11)
C12 0.0317(11) 0.0466(14) 0.0418(14) 0.0067(10) -0.0002(10) -0.0061(11)
C13 0.0323(12) 0.0427(14) 0.0327(12) -0.0022(10) 0.0027(10) 0.0035(11)
C14 0.0438(14) 0.0546(16) 0.0408(13) 0.0057(12) 0.0003(11) 0.0038(12)
C15 0.0429(13) 0.0501(15) 0.0413(14) -0.0015(11) -0.0041(11) -0.0061(12)
C16 0.0335(12) 0.0363(12) 0.0346(12) 0.0049(9) 0.0014(10) -0.0040(10)
C17 0.0468(15) 0.0586(17) 0.0513(16) 0.0076(12) -0.0131(12) -0.0082(13)
C18 0.0616(16) 0.0456(15) 0.0356(13) 0.0058(12) 0.0058(12) 0.0024(11)
C19 0.0293(11) 0.0383(12) 0.0302(11) -0.0022(9) 0.0044(9) 0.0019(9)
C20 0.0317(11) 0.0448(14) 0.0396(13) 0.0000(10) 0.0024(10) 0.0018(11)
C21 0.0344(12) 0.0536(16) 0.0443(14) 0.0008(11) -0.0023(11) 0.0076(12)
C22 0.0343(12) 0.0645(17) 0.0327(12) -0.0110(11) -0.0003(10) 0.0078(12)
C23 0.0454(14) 0.0561(16) 0.0340(13) -0.0079(12) 0.0039(11) -0.0089(11)
C24 0.0410(13) 0.0434(14) 0.0369(13) 0.0029(11) -0.0004(10) -0.0036(11)
C25 0.0323(11) 0.0328(11) 0.0329(11) 0.0090(9) 0.0007(9) -0.0037(9)
C26 0.0437(13) 0.0405(13) 0.0358(12) 0.0055(10) -0.0015(10) -0.0043(10)
C27 0.0603(16) 0.0471(15) 0.0303(12) 0.0164(12) 0.0012(11) 0.0010(11)
C28 0.0529(15) 0.0466(15) 0.0439(14) 0.0114(12) 0.0169(12) 0.0076(12)
C29 0.0362(13) 0.0490(15) 0.0535(16) 0.0044(11) 0.0057(11) 0.0090(12)
C30 0.0334(12) 0.0406(13) 0.0387(13) 0.0073(10) -0.0000(10) 0.0013(11)
C31 0.0356(12) 0.0353(12) 0.0274(10) 0.0054(9) -0.0006(9) 0.0003(9)
C32 0.0351(12) 0.0408(13) 0.0298(11) 0.0062(10) -0.0019(9) -0.0032(10)
C33 0.0441(13) 0.0369(13) 0.0367(12) -0.0016(10) -0.0038(10) -0.0049(10)
C34 0.0541(15) 0.0379(13) 0.0343(12) 0.0038(11) -0.0004(11) -0.0053(10)
C35 0.0480(14) 0.0394(14) 0.0400(13) 0.0084(11) 0.0109(11) -0.0046(11)
C36 0.0390(13) 0.0426(13) 0.0416(13) 0.0019(10) 0.0057(11) -0.0031(11)
C37 0.0303(11) 0.0381(13) 0.0346(12) 0.0006(9) -0.0021(9) -0.0088(10)
C38 0.0442(13) 0.0425(14) 0.0443(14) 0.0023(11) 0.0085(11) -0.0039(11)
C39 0.0439(14) 0.0552(16) 0.0529(15) -0.0035(12) 0.0160(13) -0.0087(13)
C40 0.0335(12) 0.0579(17) 0.0563(16) 0.0068(11) 0.0042(12) -0.0198(13)
C41 0.0425(14) 0.0495(15) 0.0581(16) 0.0143(12) -0.0008(13) -0.0059(13)
C42 0.0360(12) 0.0445(14) 0.0430(13) 0.0049(10) 0.0018(11) -0.0036(11)
C43 0.0258(10) 0.0408(12) 0.0352(12) -0.0022(9) 0.0050(9) 0.0044(10)
C44 0.0304(11) 0.0445(14) 0.0432(13) -0.0006(10) 0.0016(10) 0.0008(11)
C45 0.0335(12) 0.0500(15) 0.0521(15) 0.0055(11) 0.0028(11) 0.0124(12)
C46 0.0313(12) 0.0620(16) 0.0373(12) -0.0074(11) -0.0030(10) 0.0094(12)
C47 0.0403(13) 0.0464(14) 0.0364(13) -0.0078(11) 0.0054(10) 0.0030(11)
C48 0.0365(12) 0.0406(13) 0.0325(12) -0.0032(10) 0.0006(10) 0.0022(10)
C49 0.0329(11) 0.0333(12) 0.0356(12) -0.0040(9) 0.0028(10) 0.0006(9)
C50 0.0358(12) 0.0531(15) 0.0427(14) 0.0015(11) 0.0024(10) -0.0031(12)
C51 0.0423(14) 0.0594(17) 0.0543(17) 0.0092(12) 0.0182(13) 0.0008(13)
C52 0.0654(15) 0.0402(13) 0.0365(12) 0.0002(11) 0.0166(14) -0.0016(11)
C53 0.0538(14) 0.0409(13) 0.0337(13) -0.0118(11) 0.0025(11) 0.0032(10)
C54 0.0373(12) 0.0385(13) 0.0360(12) -0.0062(10) 0.0039(10) 0.0036(10)
C55 0.0304(11) 0.0434(13) 0.0229(10) -0.0008(9) 0.0002(9) -0.0045(9)
C56 0.0340(12) 0.0384(12) 0.0285(11) 0.0009(10) -0.0017(9) -0.0008(9)
C57 0.0377(12) 0.0454(13) 0.0303(12) -0.0095(10) -0.0006(9) 0.0013(10)
C58 0.0523(14) 0.0371(13) 0.0292(11) -0.0014(10) 0.0037(11) -0.0014(10)
C59 0.0380(12) 0.0496(15) 0.0299(11) 0.0056(10) -0.0020(10) -0.0008(11)
C60 0.0326(12) 0.0430(13) 0.0311(12) -0.0010(10) -0.0008(9) 0.0001(10)
C61 0.0289(11) 0.0419(13) 0.0314(11) 0.0004(9) -0.0027(9) 0.0047(10)
C62 0.0338(12) 0.0433(13) 0.0313(12) -0.0050(10) -0.0056(10) 0.0044(10)
C63 0.0379(13) 0.0546(15) 0.0417(13) -0.0121(12) -0.0117(11) 0.0146(12)
C64 0.0269(12) 0.0651(18) 0.0572(16) -0.0022(12) -0.0020(11) 0.0265(14)
C65 0.0367(13) 0.0597(17) 0.0596(16) 0.0154(12) 0.0126(12) 0.0164(14)
C66 0.0408(13) 0.0422(13) 0.0460(14) 0.0040(11) 0.0083(11) 0.0075(11)
B1 0.0314(12) 0.0361(14) 0.0324(13) 0.0018(10) 0.0005(10) -0.0031(11)
B2 0.0269(12) 0.0411(15) 0.0331(13) -0.0004(10) 0.0009(10) -0.0019(11)

loop_
_atom_type_symbol
_atom_type_description
_atom_type_scat_dispersion_real
_atom_type_scat_dispersion_imag
_atom_type_scat_source
C C 0.0181 0.0091
;
International Tables for Crystallography
(1992, Vol. C, Tables 4.2.6.8 and 6.1.1.4)
;
H H 0.0000 0.0000
;
International Tables for Crystallography
(1992, Vol. C, Table 6.1.1.4)
;
B B 0.0090 0.0039
;
International Tables for Crystallography
(1992, Vol. C, Tables 4.2.6.8 and 6.1.1.4)
;
N N 0.0311 0.0180
;
International Tables for Crystallography
(1992, Vol. C, Tables 4.2.6.8 and 6.1.1.4)
;
Ni Ni -3.0029 0.5091
;
International Tables for Crystallography
(1992, Vol. C, Tables 4.2.6.8 and 6.1.1.4)
;
O O 0.0492 0.0322
;
International Tables for Crystallography
(1992, Vol. C, Tables 4.2.6.8 and 6.1.1.4)
;

loop_
_geom_angle_atom_site_label_1
_geom_angle_atom_site_label_2
_geom_angle_atom_site_label_3
_geom_angle
_geom_angle_publ_flag
O1 Ni1 O2 89.41(7) yes
O1 Ni1 O3 90.29(7) yes
O1 Ni1 O4 179.46(7) yes
O1 Ni1 O5 88.23(7) yes
O1 Ni1 O6 88.43(7) yes
O2 Ni1 O3 93.66(7) yes
O2 Ni1 O4 90.07(7) yes
O2 Ni1 O5 177.27(7) yes
O2 Ni1 O6 85.46(7) yes
O3 Ni1 O4 89.89(7) yes
O3 Ni1 O5 87.73(7) yes
O3 Ni1 O6 178.45(7) yes
O4 Ni1 O5 92.28(6) yes
O4 Ni1 O6 91.38(7) yes
O5 Ni1 O6 93.10(7) yes
Ni1 O1 C1 120.23(16) yes
Ni1 O2 C4 128.12(16) yes
Ni1 O3 C7 121.59(15) yes
Ni1 O4 C10 122.92(14) yes
Ni1 O5 C13 120.18(15) yes
Ni1 O6 C16 126.49(15) yes
C1 N1 C2 122.1(2) yes
C1 N1 C3 120.9(2) yes
C2 N1 C3 117.03(19) yes
C4 N2 C5 121.9(3) yes
C4 N2 C6 121.3(3) yes
C5 N2 C6 116.7(3) yes
C7 N3 C8 122.0(2) yes
C7 N3 C9 121.0(2) yes
C8 N3 C9 117.00(19) yes
C10 N4 C11 120.85(18) yes
C10 N4 C12 122.20(18) yes
C11 N4 C12 116.89(17) yes
C13 N5 C14 122.0(2) yes
C13 N5 C15 121.0(2) yes
C14 N5 C15 116.7(2) yes
C16 N6 C17 120.7(2) yes
C16 N6 C18 121.75(19) yes
C17 N6 C18 117.54(19) yes
O1 C1 N1 124.3(3) yes
O2 C4 N2 123.0(3) yes
O3 C7 N3 125.1(3) yes
O4 C10 N4 123.6(2) yes
O5 C13 N5 125.2(2) yes
O6 C16 N6 124.9(2) yes
C20 C19 C24 114.8(2) yes
C20 C19 B1 124.9(2) yes
C24 C19 B1 120.3(2) yes
C19 C20 C21 122.9(3) yes
C20 C21 C22 120.4(3) yes
C21 C22 C23 118.6(3) yes
C22 C23 C24 119.8(3) yes
C19 C24 C23 123.4(3) yes
C26 C25 C30 115.3(2) yes
C26 C25 B1 119.88(19) yes
C30 C25 B1 124.8(2) yes
C25 C26 C27 122.0(3) yes
C26 C27 C28 120.6(3) yes
C27 C28 C29 118.8(3) yes
C28 C29 C30 120.2(3) yes
C25 C30 C29 123.1(2) yes
C32 C31 C36 114.6(2) yes
C32 C31 B1 125.67(19) yes
C36 C31 B1 119.69(19) yes
C31 C32 C33 122.9(2) yes
C32 C33 C34 120.6(3) yes
C33 C34 C35 118.4(3) yes
C34 C35 C36 120.4(3) yes
C31 C36 C35 123.0(3) yes
C38 C37 C42 114.8(2) yes
C38 C37 B1 120.3(2) yes
C42 C37 B1 124.9(2) yes
C37 C38 C39 123.1(3) yes
C38 C39 C40 119.9(3) yes
C39 C40 C41 118.9(3) yes
C40 C41 C42 120.5(3) yes
C37 C42 C41 122.9(3) yes
C44 C43 C48 114.4(2) yes
C44 C43 B2 124.4(2) yes
C48 C43 B2 120.90(19) yes
C43 C44 C45 123.1(3) yes
C44 C45 C46 120.5(3) yes
C45 C46 C47 118.4(3) yes
C46 C47 C48 120.2(3) yes
C43 C48 C47 123.4(3) yes
C50 C49 C54 115.1(2) yes
C50 C49 B2 123.6(2) yes
C54 C49 B2 121.03(19) yes
C49 C50 C51 122.5(3) yes
C50 C51 C52 120.4(3) yes
C51 C52 C53 119.0(3) yes
C52 C53 C54 119.8(3) yes
C49 C54 C53 123.2(3) yes
C56 C55 C60 114.2(2) yes
C56 C55 B2 119.90(19) yes
C60 C55 B2 125.72(19) yes
C55 C56 C57 123.2(2) yes
C56 C57 C58 120.4(2) yes
C57 C58 C59 118.2(3) yes
C58 C59 C60 120.7(2) yes
C55 C60 C59 123.2(2) yes
C62 C61 C66 115.2(2) yes
C62 C61 B2 122.5(2) yes
C66 C61 B2 121.9(2) yes
C61 C62 C63 121.9(3) yes
C62 C63 C64 120.9(3) yes
C63 C64 C65 118.7(3) yes
C64 C65 C66 120.1(3) yes
C61 C66 C65 123.0(3) yes
C19 B1 C25 111.17(18) yes
C19 B1 C31 110.46(18) yes
C19 B1 C37 106.43(18) yes
C25 B1 C31 106.70(18) yes
C25 B1 C37 109.96(18) yes
C31 B1 C37 112.17(18) yes
C43 B2 C49 113.18(18) yes
C43 B2 C55 110.76(18) yes
C43 B2 C61 103.76(17) yes
C49 B2 C55 104.39(17) yes
C49 B2 C61 111.62(18) yes
C55 B2 C61 113.39(18) yes
O1 C1 H1 117.863 no
N1 C1 H1 117.842 no
N1 C2 H2A 109.471 no
N1 C2 H2B 109.459 no
N1 C2 H2C 109.471 no
H2A C2 H2B 109.473 no
H2A C2 H2C 109.477 no
H2B C2 H2C 109.476 no
N1 C3 H3A 109.474 no
N1 C3 H3B 109.464 no
N1 C3 H3C 109.463 no
H3A C3 H3B 109.471 no
H3A C3 H3C 109.483 no
H3B C3 H3C 109.472 no
O2 C4 H4 118.521 no
N2 C4 H4 118.519 no
N2 C5 H5A 109.482 no
N2 C5 H5B 109.480 no
N2 C5 H5C 109.470 no
H5A C5 H5B 109.463 no
H5A C5 H5C 109.473 no
H5B C5 H5C 109.459 no
N2 C6 H6A 109.473 no
N2 C6 H6B 109.482 no
N2 C6 H6C 109.484 no
H6A C6 H6B 109.450 no
H6A C6 H6C 109.468 no
H6B C6 H6C 109.471 no
O3 C7 H7 117.449 no
N3 C7 H7 117.422 no
N3 C8 H8A 109.467 no
N3 C8 H8B 109.473 no
N3 C8 H8C 109.477 no
H8A C8 H8B 109.470 no
H8A C8 H8C 109.480 no
H8B C8 H8C 109.461 no
N3 C9 H9A 109.478 no
N3 C9 H9B 109.478 no
N3 C9 H9C 109.468 no
H9A C9 H9B 109.472 no
H9A C9 H9C 109.465 no
H9B C9 H9C 109.467 no
O4 C10 H10 118.184 no
N4 C10 H10 118.186 no
N4 C11 H11A 109.479 no
N4 C11 H11B 109.465 no
N4 C11 H11C 109.470 no
H11A C11 H11B 109.467 no
H11A C11 H11C 109.479 no
H11B C11 H11C 109.467 no
N4 C12 H12A 109.478 no
N4 C12 H12B 109.476 no
N4 C12 H12C 109.462 no
H12A C12 H12B 109.467 no
H12A C12 H12C 109.471 no
H12B C12 H12C 109.473 no
O5 C13 H13 117.398 no
N5 C13 H13 117.390 no
N5 C14 H14A 109.469 no
N5 C14 H14B 109.472 no
N5 C14 H14C 109.480 no
H14A C14 H14B 109.471 no
H14A C14 H14C 109.471 no
H14B C14 H14C 109.464 no
N5 C15 H15A 109.467 no
N5 C15 H15B 109.472 no
N5 C15 H15C 109.475 no
H15A C15 H15B 109.473 no
H15A C15 H15C 109.468 no
H15B C15 H15C 109.471 no
O6 C16 H16 117.569 no
N6 C16 H16 117.577 no
N6 C17 H17A 109.458 no
N6 C17 H17B 109.472 no
N6 C17 H17C 109.455 no
H17A C17 H17B 109.480 no
H17A C17 H17C 109.491 no
H17B C17 H17C 109.472 no
N6 C18 H18A 109.466 no
N6 C18 H18B 109.466 no
N6 C18 H18C 109.474 no
H18A C18 H18B 109.475 no
H18A C18 H18C 109.472 no
H18B C18 H18C 109.474 no
C19 C20 H20 118.533 no
C21 C20 H20 118.522 no
C20 C21 H21 119.809 no
C22 C21 H21 119.795 no
C21 C22 H22 120.697 no
C23 C22 H22 120.707 no
C22 C23 H23 120.069 no
C24 C23 H23 120.083 no
C19 C24 H24 118.319 no
C23 C24 H24 118.329 no
C25 C26 H26 118.999 no
C27 C26 H26 119.004 no
C26 C27 H27 119.708 no
C28 C27 H27 119.700 no
C27 C28 H28 120.620 no
C29 C28 H28 120.594 no
C28 C29 H29 119.883 no
C30 C29 H29 119.873 no
C25 C30 H30 118.470 no
C29 C30 H30 118.469 no
C31 C32 H32 118.547 no
C33 C32 H32 118.531 no
C32 C33 H33 119.716 no
C34 C33 H33 119.717 no
C33 C34 H34 120.811 no
C35 C34 H34 120.819 no
C34 C35 H35 119.776 no
C36 C35 H35 119.779 no
C31 C36 H36 118.498 no
C35 C36 H36 118.494 no
C37 C38 H38 118.476 no
C39 C38 H38 118.468 no
C38 C39 H39 120.061 no
C40 C39 H39 120.068 no
C39 C40 H40 120.545 no
C41 C40 H40 120.562 no
C40 C41 H41 119.746 no
C42 C41 H41 119.771 no
C37 C42 H42 118.542 no
C41 C42 H42 118.542 no
C43 C44 H44 118.456 no
C45 C44 H44 118.458 no
C44 C45 H45 119.750 no
C46 C45 H45 119.756 no
C45 C46 H46 120.795 no
C47 C46 H46 120.793 no
C46 C47 H47 119.902 no
C48 C47 H47 119.900 no
C43 C48 H48 118.307 no
C47 C48 H48 118.315 no
C49 C50 H50 118.754 no
C51 C50 H50 118.755 no
C50 C51 H51 119.819 no
C52 C51 H51 119.791 no
C51 C52 H52 120.494 no
C53 C52 H52 120.477 no
C52 C53 H53 120.084 no
C54 C53 H53 120.070 no
C49 C54 H54 118.424 no
C53 C54 H54 118.424 no
C55 C56 H56 118.392 no
C57 C56 H56 118.384 no
C56 C57 H57 119.781 no
C58 C57 H57 119.792 no
C57 C58 H58 120.905 no
C59 C58 H58 120.900 no
C58 C59 H59 119.656 no
C60 C59 H59 119.670 no
C55 C60 H60 118.403 no
C59 C60 H60 118.399 no
C61 C62 H62 119.040 no
C63 C62 H62 119.034 no
C62 C63 H63 119.533 no
C64 C63 H63 119.532 no
C63 C64 H64 120.640 no
C65 C64 H64 120.638 no
C64 C65 H65 119.966 no
C66 C65 H65 119.938 no
C61 C66 H66 118.479 no
C65 C66 H66 118.478 no

loop_
_geom_bond_atom_site_label_1
_geom_bond_atom_site_label_2
_geom_bond_distance
_geom_bond_publ_flag
Ni1 O1 2.0611(16) yes
Ni1 O2 2.0488(18) yes
Ni1 O3 2.0580(16) yes
Ni1 O4 2.0318(13) yes
Ni1 O5 2.0536(16) yes
Ni1 O6 2.0711(16) yes
O1 C1 1.240(3) yes
O2 C4 1.239(3) yes
O3 C7 1.240(3) yes
O4 C10 1.251(3) yes
O5 C13 1.241(3) yes
O6 C16 1.239(3) yes
N1 C1 1.321(3) yes
N1 C2 1.456(4) yes
N1 C3 1.456(4) yes
N2 C4 1.322(4) yes
N2 C5 1.444(4) yes
N2 C6 1.441(4) yes
N3 C7 1.309(3) yes
N3 C8 1.456(3) yes
N3 C9 1.471(3) yes
N4 C10 1.310(3) yes
N4 C11 1.454(3) yes
N4 C12 1.462(3) yes
N5 C13 1.308(3) yes
N5 C14 1.452(4) yes
N5 C15 1.451(3) yes
N6 C16 1.314(3) yes
N6 C17 1.457(3) yes
N6 C18 1.460(4) yes
C19 C20 1.390(4) yes
C19 C24 1.395(4) yes
C19 B1 1.659(4) yes
C20 C21 1.392(4) yes
C21 C22 1.375(4) yes
C22 C23 1.387(4) yes
C23 C24 1.386(4) yes
C25 C26 1.408(4) yes
C25 C30 1.392(3) yes
C25 B1 1.645(4) yes
C26 C27 1.387(4) yes
C27 C28 1.384(4) yes
C28 C29 1.375(4) yes
C29 C30 1.385(4) yes
C31 C32 1.394(3) yes
C31 C36 1.406(4) yes
C31 B1 1.642(4) yes
C32 C33 1.391(4) yes
C33 C34 1.382(4) yes
C34 C35 1.380(4) yes
C35 C36 1.386(4) yes
C37 C38 1.401(4) yes
C37 C42 1.395(4) yes
C37 B1 1.643(4) yes
C38 C39 1.392(4) yes
C39 C40 1.381(4) yes
C40 C41 1.375(4) yes
C41 C42 1.388(4) yes
C43 C44 1.397(4) yes
C43 C48 1.408(4) yes
C43 B2 1.649(4) yes
C44 C45 1.385(4) yes
C45 C46 1.389(4) yes
C46 C47 1.380(4) yes
C47 C48 1.384(3) yes
C49 C50 1.391(4) yes
C49 C54 1.393(4) yes
C49 B2 1.645(4) yes
C50 C51 1.393(4) yes
C51 C52 1.370(4) yes
C52 C53 1.376(4) yes
C53 C54 1.386(4) yes
C55 C56 1.408(3) yes
C55 C60 1.406(3) yes
C55 B2 1.639(4) yes
C56 C57 1.386(4) yes
C57 C58 1.385(4) yes
C58 C59 1.388(4) yes
C59 C60 1.381(4) yes
C61 C62 1.408(4) yes
C61 C66 1.391(4) yes
C61 B2 1.651(4) yes
C62 C63 1.385(4) yes
C63 C64 1.376(4) yes
C64 C65 1.379(4) yes
C65 C66 1.387(4) yes
C1 H1 0.950 no
C2 H2A 0.980 no
C2 H2B 0.980 no
C2 H2C 0.980 no
C3 H3A 0.980 no
C3 H3B 0.980 no
C3 H3C 0.980 no
C4 H4 0.950 no
C5 H5A 0.980 no
C5 H5B 0.980 no
C5 H5C 0.980 no
C6 H6A 0.980 no
C6 H6B 0.980 no
C6 H6C 0.980 no
C7 H7 0.950 no
C8 H8A 0.980 no
C8 H8B 0.980 no
C8 H8C 0.980 no
C9 H9A 0.980 no
C9 H9B 0.980 no
C9 H9C 0.980 no
C10 H10 0.950 no
C11 H11A 0.980 no
C11 H11B 0.980 no
C11 H11C 0.980 no
C12 H12A 0.980 no
C12 H12B 0.980 no
C12 H12C 0.980 no
C13 H13 0.950 no
C14 H14A 0.980 no
C14 H14B 0.980 no
C14 H14C 0.980 no
C15 H15A 0.980 no
C15 H15B 0.980 no
C15 H15C 0.980 no
C16 H16 0.950 no
C17 H17A 0.980 no
C17 H17B 0.980 no
C17 H17C 0.980 no
C18 H18A 0.980 no
C18 H18B 0.980 no
C18 H18C 0.980 no
C20 H20 0.950 no
C21 H21 0.950 no
C22 H22 0.950 no
C23 H23 0.950 no
C24 H24 0.950 no
C26 H26 0.950 no
C27 H27 0.950 no
C28 H28 0.950 no
C29 H29 0.950 no
C30 H30 0.950 no
C32 H32 0.950 no
C33 H33 0.950 no
C34 H34 0.950 no
C35 H35 0.950 no
C36 H36 0.950 no
C38 H38 0.950 no
C39 H39 0.950 no
C40 H40 0.950 no
C41 H41 0.950 no
C42 H42 0.950 no
C44 H44 0.950 no
C45 H45 0.950 no
C46 H46 0.950 no
C47 H47 0.950 no
C48 H48 0.950 no
C50 H50 0.950 no
C51 H51 0.950 no
C52 H52 0.950 no
C53 H53 0.950 no
C54 H54 0.950 no
C56 H56 0.950 no
C57 H57 0.950 no
C58 H58 0.950 no
C59 H59 0.950 no
C60 H60 0.950 no
C62 H62 0.950 no
C63 H63 0.950 no
C64 H64 0.950 no
C65 H65 0.950 no
C66 H66 0.950 no

loop_
_geom_contact_atom_site_label_1
_geom_contact_atom_site_label_2
_geom_contact_distance
_geom_contact_publ_flag
_geom_contact_site_symmetry_2
O1 C2 2.800(3) no .
O1 C3 3.581(3) no .
O1 C7 2.968(3) no .
O1 C13 3.161(3) no .
O2 C1 2.938(3) no .
O2 C5 2.765(4) no .
O2 C6 3.562(4) no .
O2 C7 3.389(3) no .
O2 C16 3.533(3) no .
O3 C4 3.359(4) no .
O3 C8 2.803(3) no .
O3 C9 3.592(3) no .
O3 C10 3.188(3) no .
O4 C4 3.156(3) no .
O4 C11 2.757(3) no .
O4 C12 3.596(3) no .
O4 C16 3.041(3) no .
O5 C10 3.084(3) no .
O5 C14 2.802(3) no .
O5 C15 3.573(3) no .
O6 C1 3.137(3) no .
O6 C13 3.052(3) no .
O6 C17 2.775(3) no .
O6 C18 3.589(3) no .
C19 C22 2.844(4) no .
C19 C30 3.066(3) no .
C19 C36 3.317(4) no .
C19 C38 3.140(4) no .
C20 C23 2.743(4) no .
C20 C31 3.073(4) no .
C20 C36 3.215(4) no .
C21 C24 2.735(4) no .
C24 C25 3.412(4) no .
C24 C30 3.439(4) no .
C24 C37 3.031(4) no .
C24 C38 3.414(4) no .
C25 C28 2.838(4) no .
C25 C36 3.091(4) no .
C25 C42 3.029(3) no .
C26 C29 2.752(4) no .
C26 C31 3.150(4) no .
C26 C36 3.569(4) no .
C26 C37 3.258(4) no .
C26 C42 3.196(4) no .
C27 C30 2.739(4) no .
C31 C34 2.851(4) no .
C31 C38 3.310(4) no .
C32 C35 2.745(4) no .
C32 C37 3.104(4) no .
C32 C38 3.247(4) no .
C33 C36 2.739(4) no .
C37 C40 2.844(4) no .
C38 C41 2.739(4) no .
C39 C42 2.747(4) no .
C43 C46 2.853(4) no .
C43 C50 3.150(4) no .
C43 C56 3.140(4) no .
C43 C62 3.451(3) no .
C43 C66 3.342(3) no .
C44 C47 2.749(4) no .
C44 C49 3.204(4) no .
C44 C50 3.197(4) no .
C44 C61 3.422(3) no .
C45 C48 2.738(4) no .
C48 C55 3.084(3) no .
C48 C56 3.265(4) no .
C48 C61 3.383(3) no .
C49 C52 2.833(4) no .
C49 C56 3.254(4) no .
C49 C60 3.565(4) no .
C49 C62 3.117(3) no .
C50 C53 2.743(4) no .
C50 C55 3.461(4) no .
C51 C54 2.731(4) no .
C54 C55 3.318(4) no .
C54 C61 3.145(4) no .
C54 C62 3.206(4) no .
C55 C58 2.859(4) no .
C55 C66 3.176(4) no .
C56 C59 2.743(3) no .
C57 C60 2.747(3) no .
C60 C61 3.176(4) no .
C60 C66 3.176(4) no .
C61 C64 2.837(4) no .
C62 C65 2.750(4) no .
C63 C66 2.735(4) no .
N2 C14 3.430(4) no 1_545
N3 C6 3.561(4) no 1_565
N4 C57 3.479(3) no 2_554
N5 C5 3.552(4) no 1_565
N5 C46 3.527(3) no .
N5 C47 3.592(3) no .
C3 C26 3.528(4) no 4_655
C3 C27 3.504(4) no 4_655
C3 C36 3.589(4) no 4_655
C5 N5 3.552(4) no 1_545
C5 C14 3.518(4) no 1_545
C5 C22 3.491(4) no .
C6 N3 3.561(4) no 1_545
C6 C8 3.541(5) no 1_545
C8 C6 3.541(5) no 1_565
C9 C33 3.466(4) no 1_565
C11 C52 3.471(4) no 2_544
C12 C54 3.586(4) no 2_554
C12 C56 3.538(4) no 2_554
C12 C57 3.568(4) no 2_554
C13 C47 3.455(3) no .
C14 N2 3.430(4) no 1_565
C14 C5 3.518(4) no 1_565
C14 C46 3.460(4) no .
C15 C18 3.518(4) no 1_565
C15 C63 3.577(4) no .
C15 C64 3.600(4) no .
C18 C15 3.518(4) no 1_545
C22 C5 3.491(4) no .
C23 C63 3.563(4) no 4_664
C26 C3 3.528(4) no 4_654
C27 C3 3.504(4) no 4_654
C33 C9 3.466(4) no 1_545
C33 C53 3.507(4) no 1_544
C36 C3 3.589(4) no 4_654
C39 C45 3.576(4) no 2_544
C45 C39 3.576(4) no 2_565
C46 N5 3.527(3) no .
C46 C14 3.460(4) no .
C47 N5 3.592(3) no .
C47 C13 3.455(3) no .
C52 C11 3.471(4) no 2_565
C53 C33 3.507(4) no 1_566
C54 C12 3.586(4) no 2_555
C56 C12 3.538(4) no 2_555
C57 N4 3.479(3) no 2_555
C57 C12 3.568(4) no 2_555
C63 C15 3.577(4) no .
C63 C23 3.563(4) no 4_665
C64 C15 3.600(4) no .
Ni1 H1 2.9113 no .
Ni1 H4 3.0784 no .
Ni1 H7 2.9072 no .
Ni1 H10 2.9359 no .
Ni1 H13 2.8697 no .
Ni1 H16 3.0272 no .
O1 H2A 3.4362 no .
O1 H2B 2.3922 no .
O1 H2C 3.4824 no .
O1 H7 2.4452 no .
O1 H13 2.9417 no .
O2 H1 2.5659 no .
O2 H5A 3.2211 no .
O2 H5B 3.5836 no .
O2 H5C 2.4010 no .
O2 H7 3.0822 no .
O3 H4 2.9626 no .
O3 H8A 2.3968 no .
O3 H8B 3.4626 no .
O3 H8C 3.4624 no .
O3 H10 2.8640 no .
O4 H4 2.9263 no .
O4 H11A 2.3466 no .
O4 H11B 3.5086 no .
O4 H11C 3.3137 no .
O4 H16 2.4651 no .
O5 H10 2.6153 no .
O5 H14A 3.4794 no .
O5 H14B 3.4432 no .
O5 H14C 2.3954 no .
O6 H1 2.6832 no .
O6 H13 2.4550 no .
O6 H17A 2.4000 no .
O6 H17B 3.2470 no .
O6 H17C 3.5836 no .
N1 H7 3.4806 no .
C1 H2A 3.0358 no .
C1 H2B 2.4918 no .
C1 H2C 3.0657 no .
C1 H3A 3.0642 no .
C1 H3B 2.4710 no .
C1 H3C 3.0138 no .
C1 H7 3.0149 no .
C2 H1 3.2769 no .
C2 H3A 2.6737 no .
C2 H3B 3.3011 no .
C2 H3C 2.7349 no .
C2 H7 3.5110 no .
C3 H1 2.5452 no .
C3 H2A 2.7219 no .
C3 H2B 3.3019 no .
C3 H2C 2.6860 no .
C4 H5A 2.9242 no .
C4 H5B 3.1325 no .
C4 H5C 2.5032 no .
C4 H6A 2.4712 no .
C4 H6B 3.0866 no .
C4 H6C 2.9723 no .
C4 H7 3.5496 no .
C5 H4 3.2698 no .
C5 H6A 3.2758 no .
C5 H6B 2.6350 no .
C5 H6C 2.7224 no .
C6 H4 2.5562 no .
C6 H5A 2.7906 no .
C6 H5B 2.5789 no .
C6 H5C 3.2633 no .
C7 H4 3.3858 no .
C7 H8A 2.4834 no .
C7 H8B 3.0390 no .
C7 H8C 3.0420 no .
C7 H9A 3.0586 no .
C7 H9B 3.0265 no .
C7 H9C 2.4801 no .
C8 H7 3.2648 no .
C8 H9A 2.7057 no .
C8 H9B 2.7297 no .
C8 H9C 3.3135 no .
C9 H7 2.5383 no .
C9 H8A 3.3166 no .
C9 H8B 2.7072 no .
C9 H8C 2.7213 no .
C10 H11A 2.4661 no .
C10 H11B 3.0732 no .
C10 H11C 2.9789 no .
C10 H12A 2.4945 no .
C10 H12B 3.0618 no .
C10 H12C 3.0342 no .
C10 H16 3.2592 no .
C11 H10 3.2586 no .
C11 H12A 3.3044 no .
C11 H12B 2.7078 no .
C11 H12C 2.7046 no .
C12 H10 2.5692 no .
C12 H11A 3.2979 no .
C12 H11B 2.6279 no .
C12 H11C 2.7883 no .
C13 H14A 3.0498 no .
C13 H14B 3.0233 no .
C13 H14C 2.4797 no .
C13 H15A 2.9872 no .
C13 H15B 3.0624 no .
C13 H15C 2.4634 no .
C14 H13 3.2604 no .
C14 H15A 2.7015 no .
C14 H15B 2.6810 no .
C14 H15C 3.2921 no .
C15 H13 2.5267 no .
C15 H14A 2.7134 no .
C15 H14B 2.6702 no .
C15 H14C 3.2915 no .
C16 H13 3.1226 no .
C16 H17A 2.4845 no .
C16 H17B 2.9255 no .
C16 H17C 3.1176 no .
C16 H18A 2.4879 no .
C16 H18B 3.0103 no .
C16 H18C 3.0773 no .
C17 H16 3.2593 no .
C17 H18A 3.3098 no .
C17 H18B 2.7466 no .
C17 H18C 2.6879 no .
C18 H16 2.5535 no .
C18 H17A 3.2876 no .
C18 H17B 2.8621 no .
C18 H17C 2.5919 no .
C19 H21 3.2907 no .
C19 H23 3.2960 no .
C19 H30 2.6505 no .
C19 H36 3.1871 no .
C19 H38 2.9384 no .
C20 H22 3.2629 no .
C20 H24 3.2100 no .
C20 H30 3.3441 no .
C20 H36 3.0334 no .
C21 H23 3.2361 no .
C22 H20 3.2467 no .
C22 H24 3.2475 no .
C23 H21 3.2362 no .
C24 H20 3.2119 no .
C24 H22 3.2621 no .
C24 H30 2.8514 no .
C24 H38 3.3861 no .
C25 H24 3.3235 no .
C25 H27 3.2955 no .
C25 H29 3.2888 no .
C25 H36 2.8229 no .
C25 H42 2.6165 no .
C26 H28 3.2664 no .
C26 H30 3.2299 no .
C26 H36 3.4569 no .
C26 H42 2.5785 no .
C27 H29 3.2357 no .
C27 H42 3.4205 no .
C28 H26 3.2557 no .
C28 H30 3.2397 no .
C29 H27 3.2334 no .
C30 H24 3.4051 no .
C30 H26 3.2304 no .
C30 H28 3.2547 no .
C30 H36 3.2878 no .
C30 H42 3.4909 no .
C31 H20 2.6774 no .
C31 H26 2.9464 no .
C31 H33 3.2926 no .
C31 H35 3.3010 no .
C31 H38 3.1172 no .
C32 H26 3.5067 no .
C32 H34 3.2689 no .
C32 H36 3.2206 no .
C32 H38 2.9842 no .
C33 H35 3.2329 no .
C34 H32 3.2535 no .
C34 H36 3.2466 no .
C35 H20 3.3855 no .
C35 H33 3.2324 no .
C36 H20 2.5356 no .
C36 H26 3.5467 no .
C36 H32 3.2230 no .
C36 H34 3.2619 no .
C37 H24 2.7105 no .
C37 H26 3.0905 no .
C37 H32 2.7090 no .
C37 H39 3.3034 no .
C37 H41 3.2922 no .
C38 H24 3.2094 no .
C38 H32 2.6130 no .
C38 H40 3.2618 no .
C38 H42 3.2212 no .
C39 H32 3.5387 no .
C39 H41 3.2340 no .
C40 H38 3.2474 no .
C40 H42 3.2450 no .
C41 H39 3.2350 no .
C42 H24 3.1946 no .
C42 H26 3.0279 no .
C42 H38 3.2198 no .
C42 H40 3.2594 no .
C43 H45 3.2929 no .
C43 H47 3.3057 no .
C43 H50 2.7782 no .
C43 H56 2.8313 no .
C43 H62 3.5397 no .
C43 H66 3.3513 no .
C44 H46 3.2691 no .
C44 H48 3.2219 no .
C44 H50 2.6819 no .
C45 H47 3.2420 no .
C46 H44 3.2551 no .
C46 H48 3.2428 no .
C47 H45 3.2398 no .
C48 H44 3.2241 no .
C48 H46 3.2585 no .
C48 H56 3.0108 no .
C48 H66 3.2961 no .
C49 H44 2.8708 no .
C49 H51 3.2884 no .
C49 H53 3.2925 no .
C49 H56 3.1944 no .
C49 H62 2.7567 no .
C50 H44 2.7568 no .
C50 H52 3.2584 no .
C50 H54 3.2126 no .
C50 H56 3.2063 no .
C51 H53 3.2281 no .
C52 H50 3.2445 no .
C52 H54 3.2382 no .
C53 H51 3.2270 no .
C54 H50 3.2147 no .
C54 H52 3.2522 no .
C54 H62 2.7893 no .
C55 H48 2.7130 no .
C55 H50 3.5730 no .
C55 H54 3.3246 no .
C55 H57 3.3046 no .
C55 H59 3.2976 no .
C55 H66 2.8360 no .
C56 H48 2.9007 no .
C56 H50 3.4795 no .
C56 H58 3.2665 no .
C56 H60 3.2281 no .
C57 H59 3.2397 no .
C58 H56 3.2508 no .
C58 H60 3.2514 no .
C59 H57 3.2409 no .
C60 H48 3.5804 no .
C60 H54 3.5177 no .
C60 H56 3.2280 no .
C60 H58 3.2661 no .
C60 H66 2.7267 no .
C61 H44 3.4855 no .
C61 H48 3.4234 no .
C61 H54 2.8042 no .
C61 H60 2.8141 no .
C61 H63 3.2920 no .
C61 H65 3.2890 no .
C62 H44 3.5567 no .
C62 H54 2.8373 no .
C62 H64 3.2612 no .
C62 H66 3.2282 no .
C63 H65 3.2310 no .
C64 H62 3.2497 no .
C64 H66 3.2433 no .
C65 H63 3.2291 no .
C66 H48 3.3697 no .
C66 H60 2.6670 no .
C66 H62 3.2289 no .
C66 H64 3.2580 no .
B1 H20 2.8413 no .
B1 H24 2.7478 no .
B1 H26 2.7536 no .
B1 H30 2.8322 no .
B1 H32 2.8498 no .
B1 H36 2.7379 no .
B1 H38 2.7452 no .
B1 H42 2.8360 no .
B2 H44 2.8320 no .
B2 H48 2.7681 no .
B2 H50 2.8119 no .
B2 H54 2.7558 no .
B2 H56 2.7405 no .
B2 H60 2.8583 no .
B2 H62 2.8151 no .
B2 H66 2.7768 no .
H1 H2B 3.4338 no .
H1 H3A 3.2523 no .
H1 H3B 2.2202 no .
H1 H3C 3.1659 no .
H1 H5C 3.2606 no .
H1 H7 3.5804 no .
H1 H17A 3.3785 no .
H2A H3A 2.9974 no .
H2A H3C 2.6116 no .
H2B H3A 3.5482 no .
H2B H7 2.9840 no .
H2B H9C 3.5436 no .
H2C H3A 2.5058 no .
H2C H3B 3.5486 no .
H2C H3C 3.0371 no .
H2C H7 3.5800 no .
H2C H9C 3.5247 no .
H4 H5C 3.4399 no .
H4 H6A 2.2399 no .
H4 H6B 3.2960 no .
H4 H6C 3.1368 no .
H4 H7 3.4631 no .
H5A H6B 3.0923 no .
H5A H6C 2.7059 no .
H5B H6A 3.4648 no .
H5B H6B 2.3801 no .
H5B H6C 2.8962 no .
H5C H6B 3.4513 no .
H7 H8A 3.4252 no .
H7 H9A 3.2270 no .
H7 H9B 3.1796 no .
H7 H9C 2.2169 no .
H8A H9A 3.5885 no .
H8A H9B 3.5972 no .
H8B H9A 2.9980 no .
H8B H9B 2.5763 no .
H8B H9C 3.5890 no .
H8C H9A 2.5656 no .
H8C H9B 3.0575 no .
H8C H9C 3.5857 no .
H10 H11A 3.4060 no .
H10 H12A 2.2575 no .
H10 H12B 3.2561 no .
H10 H12C 3.2094 no .
H10 H14C 3.5743 no .
H11A H12C 3.5269 no .
H11A H16 3.3137 no .
H11B H12A 3.5262 no .
H11B H12B 2.8939 no .
H11B H12C 2.4804 no .
H11C H12B 2.6580 no .
H11C H12C 3.1392 no .
H13 H14C 3.4214 no .
H13 H15A 3.1473 no .
H13 H15B 3.2353 no .
H13 H15C 2.2040 no .
H13 H16 3.4833 no .
H13 H17A 3.5173 no .
H14A H15A 3.0537 no .
H14A H15B 2.5563 no .
H14A H15C 3.5765 no .
H14B H15A 2.5314 no .
H14B H15B 2.9542 no .
H14B H15C 3.5580 no .
H14C H15A 3.5614 no .
H14C H15B 3.5707 no .
H16 H17A 3.4216 no .
H16 H18A 2.2386 no .
H16 H18B 3.1711 no .
H16 H18C 3.2620 no .
H17A H18B 3.5030 no .
H17B H18B 3.2808 no .
H17B H18C 2.7285 no .
H17C H18A 3.5162 no .
H17C H18B 2.5015 no .
H17C H18C 2.7654 no .
H20 H21 2.3180 no .
H20 H36 2.4438 no .
H21 H22 2.3320 no .
H22 H23 2.3481 no .
H23 H24 2.3134 no .
H24 H30 2.9730 no .
H24 H38 3.4392 no .
H24 H42 3.4204 no .
H26 H27 2.3186 no .
H26 H42 2.5658 no .
H27 H28 2.3385 no .
H28 H29 2.3319 no .
H29 H30 2.3118 no .
H30 H36 3.4274 no .
H32 H33 2.3154 no .
H32 H38 2.4645 no .
H33 H34 2.3391 no .
H34 H35 2.3383 no .
H35 H36 2.3107 no .
H38 H39 2.3205 no .
H39 H40 2.3401 no .
H40 H41 2.3298 no .
H41 H42 2.3138 no .
H44 H45 2.3094 no .
H44 H50 2.3969 no .
H44 H62 3.1579 no .
H45 H46 2.3473 no .
H46 H47 2.3405 no .
H47 H48 2.3085 no .
H48 H56 2.8888 no .
H48 H66 2.8354 no .
H50 H51 2.3220 no .
H50 H56 2.8671 no .
H51 H52 2.3245 no .
H52 H53 2.3343 no .
H53 H54 2.3148 no .
H54 H60 3.2147 no .
H54 H62 2.6326 no .
H56 H57 2.3096 no .
H57 H58 2.3452 no .
H58 H59 2.3454 no .
H59 H60 2.3031 no .
H60 H66 2.3784 no .
H62 H63 2.3144 no .
H63 H64 2.3281 no .
H64 H65 2.3375 no .
H65 H66 2.3138 no .
O1 H5B 3.2051 no 1_565
O2 H14A 3.1323 no 1_545
O2 H23 3.2605 no .
O3 H6B 3.0152 no 1_565
O4 H14A 3.5078 no 1_545
O4 H47 3.2928 no .
O5 H5B 3.0268 no 1_565
O5 H6B 3.0911 no 1_565
O5 H47 3.3522 no .
N1 H23 3.0657 no .
N1 H35 3.3440 no 4_655
N2 H14A 2.8593 no 1_545
N2 H14C 3.2005 no 1_545
N3 H6B 3.1879 no 1_565
N3 H6C 3.0857 no 1_565
N3 H24 3.3784 no .
N4 H47 3.3135 no .
N4 H57 3.4511 no 2_554
N5 H5B 2.9452 no 1_565
N5 H5C 3.4046 no 1_565
N6 H15A 3.4787 no 1_545
N6 H15B 2.8827 no 1_545
N6 H48 3.0175 no .
N6 H66 3.2170 no .
C1 H23 3.1417 no .
C1 H35 3.5739 no 4_655
C2 H21 3.4499 no 1_565
C2 H23 3.5831 no .
C2 H28 3.2390 no 4_665
C2 H54 3.2734 no 4_664
C3 H22 3.3271 no .
C3 H23 3.4188 no .
C3 H26 3.5435 no 4_655
C3 H27 3.5311 no 4_655
C3 H36 3.4777 no 4_655
C3 H53 3.2759 no 4_664
C3 H54 3.1217 no 4_664
C4 H14A 2.9646 no 1_545
C4 H23 3.4909 no .
C5 H2B 3.4913 no 1_545
C5 H14A 3.0011 no 1_545
C5 H14C 3.5251 no 1_545
C5 H22 3.4132 no .
C5 H28 3.0294 no 4_655
C5 H29 3.4943 no 4_655
C6 H8A 3.5575 no 1_545
C6 H8C 3.0219 no 1_545
C6 H14C 3.3340 no 1_545
C6 H38 2.9255 no .
C6 H51 3.2633 no 2_544
C7 H6B 3.0980 no 1_565
C7 H6C 3.4659 no 1_565
C7 H23 3.4423 no .
C7 H24 3.4057 no .
C8 H6A 3.5529 no 1_565
C8 H6B 3.2335 no 1_565
C8 H6C 3.2598 no 1_565
C8 H41 3.4728 no .
C8 H50 3.1319 no 2_554
C8 H56 3.3790 no 2_554
C9 H6C 3.4629 no 1_565
C9 H20 3.3982 no 1_565
C9 H24 2.9801 no .
C9 H64 3.3267 no 4_664
C10 H47 3.0493 no .
C11 H52 2.9393 no 2_544
C11 H57 3.5595 no 2_554
C12 H33 3.2778 no 2_565
C12 H34 3.5601 no 2_565
C13 H5B 2.9088 no 1_565
C13 H47 3.3984 no .
C14 H5B 3.1716 no 1_565
C14 H5C 3.4097 no 1_565
C14 H6B 3.5035 no 1_565
C14 H11A 3.3568 no 1_565
C14 H46 3.3827 no .
C14 H51 3.1034 no 2_554
C14 H52 3.5586 no 2_554
C15 H17B 3.3467 no 1_565
C15 H18C 2.8402 no 1_565
C15 H29 3.1423 no 4_665
C16 H14A 3.2816 no 1_545
C16 H15B 3.3890 no 1_545
C16 H47 3.2808 no .
C16 H48 3.1057 no .
C17 H15B 3.1141 no 1_545
C17 H30 3.2004 no 4_655
C17 H63 3.4490 no 1_545
C17 H65 3.5708 no .
C17 H66 2.9228 no .
C18 H15A 2.9946 no 1_545
C18 H15B 3.1260 no 1_545
C18 H40 3.3100 no 2_555
C18 H48 2.8471 no .
C19 H6C 3.5165 no .
C20 H6C 3.4193 no .
C20 H9A 3.1348 no 1_545
C20 H17A 3.5927 no 4_654
C20 H17C 3.2578 no 4_654
C20 H65 3.1617 no 4_654
C21 H5A 3.0244 no .
C21 H6C 3.5942 no .
C21 H17C 3.0854 no 4_654
C21 H60 3.3966 no 4_654
C21 H65 3.4301 no 4_654
C22 H3A 3.4693 no .
C22 H5A 2.6341 no .
C22 H59 3.3671 no 4_654
C22 H63 3.0142 no 4_664
C23 H3A 3.5919 no .
C23 H5A 3.2392 no .
C23 H7 3.3510 no .
C23 H63 2.8901 no 4_664
C23 H64 3.4856 no 4_664
C24 H7 3.5862 no .
C24 H9B 3.5713 no .
C24 H9C 3.3732 no .
C24 H63 3.4249 no 4_664
C24 H64 3.2888 no 4_664
C25 H3B 3.5046 no 4_654
C25 H34 3.4971 no 1_565
C26 H3B 2.8881 no 4_654
C26 H3C 3.3568 no 4_654
C26 H34 3.1733 no 1_565
C27 H3B 2.7328 no 4_654
C27 H22 3.5224 no 4_654
C27 H34 2.8742 no 1_565
C27 H59 3.3188 no 1_554
C28 H2A 3.3562 no 4_664
C28 H3B 3.1871 no 4_654
C28 H5A 3.2986 no 4_654
C28 H5C 3.1925 no 4_654
C28 H22 3.5149 no 4_654
C28 H34 2.9365 no 1_565
C28 H35 3.1594 no 1_565
C29 H5C 3.2112 no 4_654
C29 H15B 3.4428 no 4_664
C29 H17B 3.3260 no 4_654
C29 H34 3.2609 no 1_565
C29 H35 3.1377 no 1_565
C29 H64 3.3776 no 4_664
C30 H17B 2.9553 no 4_654
C30 H34 3.4900 no 1_565
C30 H64 3.0168 no 4_664
C31 H3C 3.5795 no 4_654
C31 H9A 3.1190 no 1_545
C31 H53 3.3911 no 1_544
C32 H8C 3.5036 no 1_545
C32 H9A 2.9474 no 1_545
C32 H9B 3.4782 no 1_545
C32 H46 3.4687 no 2_544
C32 H53 2.9762 no 1_544
C33 H9A 3.0997 no 1_545
C33 H9B 2.9387 no 1_545
C33 H12B 3.0803 no 2_544
C33 H41 3.5491 no 1_545
C33 H42 3.4576 no 1_545
C33 H46 3.3034 no 2_544
C33 H53 2.8819 no 1_544
C34 H3C 3.5504 no 4_654
C34 H9A 3.3942 no 1_545
C34 H9B 2.9996 no 1_545
C34 H12B 3.1951 no 2_544
C34 H42 3.2378 no 1_545
C34 H53 3.1944 no 1_544
C35 H2A 3.5687 no 4_654
C35 H3C 2.9681 no 4_654
C35 H9A 3.5351 no 1_545
C35 H9B 3.5883 no 1_545
C35 H53 3.5159 no 1_544
C35 H65 3.4623 no 4_654
C36 H3B 3.4991 no 4_654
C36 H3C 2.9615 no 4_654
C36 H9A 3.4044 no 1_545
C36 H53 3.5815 no 1_544
C36 H65 3.4105 no 4_654
C38 H6A 3.0766 no .
C38 H6C 3.3009 no .
C38 H8C 3.4603 no 1_545
C38 H45 3.1165 no 2_544
C39 H6A 3.1458 no .
C39 H44 3.4565 no 2_544
C39 H45 2.8043 no 2_544
C39 H57 3.1780 no 2_554
C40 H8B 3.0687 no .
C40 H18A 3.1815 no 2_554
C40 H45 3.3745 no 2_544
C40 H56 3.3010 no 2_554
C40 H57 3.3078 no 2_554
C41 H8B 2.7254 no .
C41 H9B 3.4230 no .
C41 H11C 2.8717 no 2_554
C41 H12B 3.5500 no 2_554
C41 H33 3.4120 no 1_565
C41 H47 3.3514 no 2_554
C42 H8B 3.5075 no .
C42 H9B 3.1096 no .
C42 H11C 2.9327 no 2_554
C42 H12B 3.4424 no 2_554
C42 H33 3.5811 no 1_565
C42 H34 3.5196 no 1_565
C43 H15A 3.1016 no .
C44 H8C 3.5323 no 2_555
C44 H15A 2.8184 no .
C44 H18C 3.5085 no 1_565
C44 H39 3.3584 no 2_565
C45 H8C 3.4159 no 2_555
C45 H14B 2.8983 no .
C45 H15A 3.0301 no .
C45 H32 3.2285 no 2_565
C45 H39 3.3576 no 2_565
C46 H8B 3.5367 no 2_555
C46 H14B 2.8455 no .
C46 H14C 3.5812 no .
C46 H15A 3.4453 no .
C46 H32 3.3074 no 2_565
C46 H33 3.1354 no 2_565
C46 H41 3.3119 no 2_555
C46 H52 3.4746 no 2_554
C47 H8B 3.5745 no 2_555
C47 H16 3.3682 no .
C47 H40 3.4681 no 2_555
C47 H41 2.8139 no 2_555
C48 H15A 3.4528 no .
C48 H16 3.5283 no .
C48 H18B 3.3623 no .
C48 H40 3.1536 no 2_555
C48 H41 3.4519 no 2_555
C49 H12A 3.0562 no 2_555
C49 H58 3.2688 no 1_565
C50 H8A 3.2665 no 2_555
C50 H10 3.5504 no 2_555
C50 H12A 3.0420 no 2_555
C50 H58 3.3124 no 1_565
C51 H10 3.2962 no 2_555
C51 H11A 3.5749 no 2_565
C51 H11B 3.5281 no 2_565
C51 H12A 2.9515 no 2_555
C51 H14C 3.0156 no 2_555
C51 H58 3.3079 no 1_565
C52 H11A 3.2715 no 2_565
C52 H11B 2.9118 no 2_565
C52 H12A 2.8502 no 2_555
C52 H14C 3.4485 no 2_555
C52 H46 3.1892 no 2_555
C52 H58 3.2277 no 1_565
C53 H3C 3.0411 no 4_665
C53 H11B 3.4931 no 2_565
C53 H12A 2.8153 no 2_555
C53 H33 3.5920 no 1_566
C53 H58 3.1435 no 1_565
C54 H3A 3.4213 no 4_665
C54 H3C 3.1681 no 4_665
C54 H12A 2.8976 no 2_555
C54 H12C 3.5005 no 2_555
C54 H58 3.1525 no 1_565
C55 H12C 3.0049 no 2_555
C55 H18B 2.8763 no .
C56 H8A 3.5970 no 2_555
C56 H12A 3.5124 no 2_555
C56 H12C 2.9269 no 2_555
C56 H18B 2.9303 no .
C56 H40 2.8637 no 2_555
C57 H11B 3.1664 no 2_555
C57 H12C 2.9055 no 2_555
C57 H18B 2.9774 no .
C57 H39 3.2743 no 2_555
C57 H40 3.0015 no 2_555
C58 H11B 2.9472 no 2_555
C58 H12C 2.9478 no 2_555
C58 H18B 2.9208 no .
C58 H18C 3.5723 no .
C58 H62 3.1854 no 1_545
C59 H12C 2.9531 no 2_555
C59 H18B 2.8278 no .
C59 H22 3.5759 no 4_655
C59 H27 2.8535 no 1_556
C59 H62 3.3532 no 1_545
C60 H12C 2.9515 no 2_555
C60 H17C 3.4318 no .
C60 H18B 2.8059 no .
C60 H21 3.5184 no 4_655
C60 H27 3.3345 no 1_556
C61 H2C 3.4050 no 4_665
C61 H15A 3.2724 no .
C61 H15C 3.1716 no .
C62 H2C 3.1478 no 4_665
C62 H3A 3.2630 no 4_665
C62 H15A 3.1807 no .
C62 H15C 3.2576 no .
C62 H18C 3.1650 no 1_565
C63 H2C 3.0201 no 4_665
C63 H3A 3.3331 no 4_665
C63 H15A 3.4804 no .
C63 H15B 3.5513 no .
C63 H15C 3.1269 no .
C63 H17B 3.3851 no 1_565
C63 H18C 3.3696 no 1_565
C63 H23 3.4947 no 4_665
C63 H30 3.4549 no 4_665
C64 H2C 3.1454 no 4_665
C64 H9C 3.1544 no 4_665
C64 H15C 2.8685 no .
C64 H29 3.5043 no 4_665
C64 H30 3.0870 no 4_665
C65 H2C 3.3844 no 4_665
C65 H15C 2.6974 no .
C65 H17A 3.5903 no .
C65 H20 3.1922 no 4_655
C65 H21 3.1590 no 4_655
C66 H2C 3.4999 no 4_665
C66 H15A 3.5754 no .
C66 H15C 2.8334 no .
C66 H17A 3.5594 no .
C66 H17C 3.2055 no .
C66 H21 3.2277 no 4_655
H1 H23 3.3470 no .
H1 H36 3.3588 no 4_655
H2A C28 3.3562 no 4_665
H2A C35 3.5687 no 4_655
H2A H21 3.4737 no 1_565
H2A H28 2.6023 no 4_665
H2A H35 3.1366 no 4_655
H2A H54 2.8023 no 4_664
H2A H60 3.3534 no 4_664
H2B C5 3.4913 no 1_565
H2B H5A 2.9777 no 1_565
H2B H5B 3.0899 no 1_565
H2B H21 3.1343 no 1_565
H2B H28 3.0106 no 4_665
H2C C61 3.4050 no 4_664
H2C C62 3.1478 no 4_664
H2C C63 3.0201 no 4_664
H2C C64 3.1454 no 4_664
H2C C65 3.3844 no 4_664
H2C C66 3.4999 no 4_664
H2C H21 3.1786 no 1_565
H2C H23 3.2634 no .
H2C H54 3.0247 no 4_664
H2C H60 3.5383 no 4_664
H2C H62 3.5956 no 4_664
H2C H63 3.4051 no 4_664
H2C H64 3.5822 no 4_664
H3A C22 3.4693 no .
H3A C23 3.5919 no .
H3A C54 3.4213 no 4_664
H3A C62 3.2630 no 4_664
H3A C63 3.3331 no 4_664
H3A H22 2.8539 no .
H3A H23 3.1005 no .
H3A H27 3.3983 no 4_655
H3A H53 3.3951 no 4_664
H3A H54 2.8270 no 4_664
H3A H59 2.9247 no 4_654
H3A H62 3.0278 no 4_664
H3A H63 3.1533 no 4_664
H3B C25 3.5046 no 4_655
H3B C26 2.8881 no 4_655
H3B C27 2.7328 no 4_655
H3B C28 3.1871 no 4_655
H3B C36 3.4991 no 4_655
H3B H22 2.9936 no .
H3B H23 3.4926 no .
H3B H26 3.1400 no 4_655
H3B H27 2.9257 no 4_655
H3B H36 3.1921 no 4_655
H3C C26 3.3568 no 4_655
H3C C31 3.5795 no 4_655
H3C C34 3.5504 no 4_655
H3C C35 2.9681 no 4_655
H3C C36 2.9615 no 4_655
H3C C53 3.0411 no 4_664
H3C C54 3.1681 no 4_664
H3C H26 3.1682 no 4_655
H3C H35 3.1229 no 4_655
H3C H36 3.0923 no 4_655
H3C H53 2.4023 no 4_664
H3C H54 2.6438 no 4_664
H4 H14A 3.4468 no 1_545
H4 H39 3.4019 no .
H4 H57 3.5367 no 2_554
H5A C21 3.0244 no .
H5A C22 2.6341 no .
H5A C23 3.2392 no .
H5A C28 3.2986 no 4_655
H5A H2B 2.9777 no 1_545
H5A H21 3.1872 no .
H5A H22 2.5558 no .
H5A H23 3.5276 no .
H5A H28 2.6099 no 4_655
H5B O1 3.2051 no 1_545
H5B O5 3.0268 no 1_545
H5B N5 2.9452 no 1_545
H5B C13 2.9088 no 1_545
H5B C14 3.1716 no 1_545
H5B H2B 3.0899 no 1_545
H5B H13 3.3532 no 1_545
H5B H14A 2.9228 no 1_545
H5B H14C 3.1123 no 1_545
H5B H28 3.1193 no 4_655
H5B H29 3.3702 no 4_655
H5C N5 3.4046 no 1_545
H5C C14 3.4097 no 1_545
H5C C28 3.1925 no 4_655
H5C C29 3.2112 no 4_655
H5C H14A 2.7426 no 1_545
H5C H15B 3.2628 no 1_545
H5C H22 3.5379 no .
H5C H28 2.8648 no 4_655
H5C H29 2.8779 no 4_655
H6A C8 3.5529 no 1_545
H6A C38 3.0766 no .
H6A C39 3.1458 no .
H6A H8A 3.5216 no 1_545
H6A H8C 2.8800 no 1_545
H6A H14C 3.5209 no 1_545
H6A H38 2.5129 no .
H6A H39 2.6796 no .
H6A H50 3.3315 no 2_544
H6A H51 2.8975 no 2_544
H6B O3 3.0152 no 1_545
H6B O5 3.0911 no 1_545
H6B N3 3.1879 no 1_545
H6B C7 3.0980 no 1_545
H6B C8 3.2335 no 1_545
H6B C14 3.5035 no 1_545
H6B H8A 3.0514 no 1_545
H6B H8C 2.9726 no 1_545
H6B H14A 3.4780 no 1_545
H6B H14C 2.8016 no 1_545
H6B H50 3.5339 no 2_544
H6B H51 2.8262 no 2_544
H6C N3 3.0857 no 1_545
H6C C7 3.4659 no 1_545
H6C C8 3.2598 no 1_545
H6C C9 3.4629 no 1_545
H6C C19 3.5165 no .
H6C C20 3.4193 no .
H6C C21 3.5942 no .
H6C C38 3.3009 no .
H6C H8A 3.5393 no 1_545
H6C H8C 2.7017 no 1_545
H6C H9A 2.9728 no 1_545
H6C H38 2.4764 no .
H7 C23 3.3510 no .
H7 C24 3.5862 no .
H7 H23 2.6192 no .
H7 H24 3.0753 no .
H8A C6 3.5575 no 1_565
H8A C50 3.2665 no 2_554
H8A C56 3.5970 no 2_554
H8A H6A 3.5216 no 1_565
H8A H6B 3.0514 no 1_565
H8A H6C 3.5393 no 1_565
H8A H50 2.4396 no 2_554
H8A H56 2.6613 no 2_554
H8B C40 3.0687 no .
H8B C41 2.7254 no .
H8B C42 3.5075 no .
H8B C46 3.5367 no 2_554
H8B C47 3.5745 no 2_554
H8B H33 3.2144 no 1_565
H8B H40 3.0973 no .
H8B H41 2.4961 no .
H8B H50 3.5755 no 2_554
H8B H56 3.2256 no 2_554
H8C C6 3.0219 no 1_565
H8C C32 3.5036 no 1_565
H8C C38 3.4603 no 1_565
H8C C44 3.5323 no 2_554
H8C C45 3.4159 no 2_554
H8C H6A 2.8800 no 1_565
H8C H6B 2.9726 no 1_565
H8C H6C 2.7017 no 1_565
H8C H32 3.1443 no 1_565
H8C H38 2.6591 no 1_565
H8C H45 3.5262 no 2_554
H8C H50 3.0143 no 2_554
H9A C20 3.1348 no 1_565
H9A C31 3.1190 no 1_565
H9A C32 2.9474 no 1_565
H9A C33 3.0997 no 1_565
H9A C34 3.3942 no 1_565
H9A C35 3.5351 no 1_565
H9A C36 3.4044 no 1_565
H9A H6C 2.9728 no 1_565
H9A H20 2.6103 no 1_565
H9A H32 3.3101 no 1_565
H9A H33 3.5319 no 1_565
H9A H38 3.3316 no 1_565
H9B C24 3.5713 no .
H9B C32 3.4782 no 1_565
H9B C33 2.9387 no 1_565
H9B C34 2.9996 no 1_565
H9B C35 3.5883 no 1_565
H9B C41 3.4230 no .
H9B C42 3.1096 no .
H9B H24 2.6517 no .
H9B H33 3.0917 no 1_565
H9B H34 3.1776 no 1_565
H9B H41 3.4905 no .
H9B H42 2.9439 no .
H9B H64 3.3037 no 4_664
H9C C24 3.3732 no .
H9C C64 3.1544 no 4_664
H9C H20 3.3549 no 1_565
H9C H23 3.1797 no .
H9C H24 2.6430 no .
H9C H64 2.5969 no 4_664
H9C H65 3.5038 no 4_664
H10 C50 3.5504 no 2_554
H10 C51 3.2962 no 2_554
H10 H47 3.2007 no .
H10 H51 3.2447 no 2_554
H11A C14 3.3568 no 1_545
H11A C51 3.5749 no 2_544
H11A C52 3.2715 no 2_544
H11A H14A 3.1699 no 1_545
H11A H14B 2.9921 no 1_545
H11A H14C 3.3553 no 1_545
H11A H51 3.2990 no 2_544
H11A H52 2.7155 no 2_544
H11A H57 3.5406 no 2_554
H11B C51 3.5281 no 2_544
H11B C52 2.9118 no 2_544
H11B C53 3.4931 no 2_544
H11B C57 3.1664 no 2_554
H11B C58 2.9472 no 2_554
H11B H26 3.0860 no 2_555
H11B H52 2.5899 no 2_544
H11B H57 3.1439 no 2_554
H11B H58 2.7938 no 2_554
H11C C41 2.8717 no 2_555
H11C C42 2.9327 no 2_555
H11C H26 3.2678 no 2_555
H11C H41 2.8710 no 2_555
H11C H42 2.9739 no 2_555
H11C H52 3.0287 no 2_544
H12A C49 3.0562 no 2_554
H12A C50 3.0420 no 2_554
H12A C51 2.9515 no 2_554
H12A C52 2.8502 no 2_554
H12A C53 2.8153 no 2_554
H12A C54 2.8976 no 2_554
H12A C56 3.5124 no 2_554
H12A H33 3.2541 no 2_565
H12A H46 3.4532 no .
H12A H51 3.5057 no 2_554
H12A H52 3.3662 no 2_554
H12A H53 3.3151 no 2_554
H12A H54 3.4255 no 2_554
H12B C33 3.0803 no 2_565
H12B C34 3.1951 no 2_565
H12B C41 3.5500 no 2_555
H12B C42 3.4424 no 2_555
H12B H26 3.5917 no 2_555
H12B H27 3.5447 no 2_555
H12B H33 2.4789 no 2_565
H12B H34 2.7348 no 2_565
H12B H41 3.0391 no 2_555
H12B H42 2.8146 no 2_555
H12C C54 3.5005 no 2_554
H12C C55 3.0049 no 2_554
H12C C56 2.9269 no 2_554
H12C C57 2.9055 no 2_554
H12C C58 2.9478 no 2_554
H12C C59 2.9531 no 2_554
H12C C60 2.9515 no 2_554
H12C H27 3.0962 no 2_555
H12C H56 3.4673 no 2_554
H12C H57 3.4262 no 2_554
H12C H58 3.5071 no 2_554
H12C H59 3.5084 no 2_554
H12C H60 3.4880 no 2_554
H13 H5B 3.3532 no 1_565
H13 H47 3.5816 no .
H14A O2 3.1323 no 1_565
H14A O4 3.5078 no 1_565
H14A N2 2.8593 no 1_565
H14A C4 2.9646 no 1_565
H14A C5 3.0011 no 1_565
H14A C16 3.2816 no 1_565
H14A H4 3.4468 no 1_565
H14A H5B 2.9228 no 1_565
H14A H5C 2.7426 no 1_565
H14A H6B 3.4780 no 1_565
H14A H11A 3.1699 no 1_565
H14A H16 3.1022 no 1_565
H14A H51 3.4503 no 2_554
H14B C45 2.8983 no .
H14B C46 2.8455 no .
H14B H11A 2.9921 no 1_565
H14B H16 3.4818 no 1_565
H14B H18A 3.3569 no 1_565
H14B H45 2.8671 no .
H14B H46 2.7883 no .
H14B H51 3.3359 no 2_554
H14B H52 3.1023 no 2_554
H14C N2 3.2005 no 1_565
H14C C5 3.5251 no 1_565
H14C C6 3.3340 no 1_565
H14C C46 3.5812 no .
H14C C51 3.0156 no 2_554
H14C C52 3.4485 no 2_554
H14C H5B 3.1123 no 1_565
H14C H6A 3.5209 no 1_565
H14C H6B 2.8016 no 1_565
H14C H11A 3.3553 no 1_565
H14C H46 3.2829 no .
H14C H51 2.2115 no 2_554
H14C H52 3.1138 no 2_554
H15A N6 3.4787 no 1_565
H15A C18 2.9946 no 1_565
H15A C43 3.1016 no .
H15A C44 2.8184 no .
H15A C45 3.0301 no .
H15A C46 3.4453 no .
H15A C48 3.4528 no .
H15A C61 3.2724 no .
H15A C62 3.1807 no .
H15A C63 3.4804 no .
H15A C66 3.5754 no .
H15A H17B 3.5703 no 1_565
H15A H18A 3.0889 no 1_565
H15A H18C 2.2420 no 1_565
H15A H44 3.0869 no .
H15A H45 3.4273 no .
H15A H62 3.4542 no .
H15B N6 2.8827 no 1_565
H15B C16 3.3890 no 1_565
H15B C17 3.1141 no 1_565
H15B C18 3.1260 no 1_565
H15B C29 3.4428 no 4_665
H15B C63 3.5513 no .
H15B H5C 3.2628 no 1_565
H15B H17B 2.4780 no 1_565
H15B H18A 3.4458 no 1_565
H15B H18C 2.6036 no 1_565
H15B H29 2.6229 no 4_665
H15C C61 3.1716 no .
H15C C62 3.2576 no .
H15C C63 3.1269 no .
H15C C64 2.8685 no .
H15C C65 2.6974 no .
H15C C66 2.8334 no .
H15C H18C 3.3979 no 1_565
H15C H29 2.8990 no 4_665
H15C H64 3.3605 no .
H15C H65 3.1040 no .
H15C H66 3.2841 no .
H16 C47 3.3682 no .
H16 C48 3.5283 no .
H16 H14A 3.1022 no 1_545
H16 H14B 3.4818 no 1_545
H16 H47 2.6759 no .
H16 H48 2.9845 no .
H17A C20 3.5927 no 4_655
H17A C65 3.5903 no .
H17A C66 3.5594 no .
H17A H20 3.3605 no 4_655
H17A H30 3.3521 no 4_655
H17A H36 2.8255 no 4_655
H17A H65 2.9842 no .
H17A H66 2.8982 no .
H17B C15 3.3467 no 1_545
H17B C29 3.3260 no 4_655
H17B C30 2.9553 no 4_655
H17B C63 3.3851 no 1_545
H17B H15A 3.5703 no 1_545
H17B H15B 2.4780 no 1_545
H17B H29 3.0937 no 4_655
H17B H30 2.3897 no 4_655
H17B H63 2.9406 no 1_545
H17C C20 3.2578 no 4_655
H17C C21 3.0854 no 4_655
H17C C60 3.4318 no .
H17C C66 3.2055 no .
H17C H20 3.3590 no 4_655
H17C H21 3.0855 no 4_655
H17C H30 3.4655 no 4_655
H17C H60 3.2662 no .
H17C H63 3.0896 no 1_545
H17C H65 3.2514 no .
H17C H66 2.3662 no .
H18A C40 3.1815 no 2_555
H18A H14B 3.3569 no 1_545
H18A H15A 3.0889 no 1_545
H18A H15B 3.4458 no 1_545
H18A H40 2.6272 no 2_555
H18A H44 3.4391 no 1_545
H18A H45 3.3370 no 1_545
H18A H48 2.7682 no .
H18B C48 3.3623 no .
H18B C55 2.8763 no .
H18B C56 2.9303 no .
H18B C57 2.9774 no .
H18B C58 2.9208 no .
H18B C59 2.8278 no .
H18B C60 2.8059 no .
H18B H40 3.1187 no 2_555
H18B H48 2.4223 no .
H18B H56 3.5074 no .
H18B H57 3.5831 no .
H18B H58 3.4833 no .
H18B H59 3.3571 no .
H18B H60 3.3444 no .
H18B H66 3.0607 no .
H18C C15 2.8402 no 1_545
H18C C44 3.5085 no 1_545
H18C C58 3.5723 no .
H18C C62 3.1650 no 1_545
H18C C63 3.3696 no 1_545
H18C H15A 2.2420 no 1_545
H18C H15B 2.6036 no 1_545
H18C H15C 3.3979 no 1_545
H18C H44 3.1202 no 1_545
H18C H62 2.9009 no 1_545
H18C H63 3.2701 no 1_545
H20 C9 3.3982 no 1_545
H20 C65 3.1922 no 4_654
H20 H9A 2.6103 no 1_545
H20 H9C 3.3549 no 1_545
H20 H17A 3.3605 no 4_654
H20 H17C 3.3590 no 4_654
H20 H65 2.4299 no 4_654
H21 C2 3.4499 no 1_545
H21 C60 3.5184 no 4_654
H21 C65 3.1590 no 4_654
H21 C66 3.2277 no 4_654
H21 H2A 3.4737 no 1_545
H21 H2B 3.1343 no 1_545
H21 H2C 3.1786 no 1_545
H21 H5A 3.1872 no .
H21 H17C 3.0855 no 4_654
H21 H60 2.6853 no 4_654
H21 H65 2.9908 no 4_654
H21 H66 3.1160 no 4_654
H22 C3 3.3271 no .
H22 C5 3.4132 no .
H22 C27 3.5224 no 4_655
H22 C28 3.5149 no 4_655
H22 C59 3.5759 no 4_654
H22 H3A 2.8539 no .
H22 H3B 2.9936 no .
H22 H5A 2.5558 no .
H22 H5C 3.5379 no .
H22 H27 3.1314 no 4_655
H22 H28 3.1214 no 4_655
H22 H59 2.7529 no 4_654
H22 H60 3.4350 no 4_654
H22 H63 3.1987 no 4_664
H23 O2 3.2605 no .
H23 N1 3.0657 no .
H23 C1 3.1417 no .
H23 C2 3.5831 no .
H23 C3 3.4188 no .
H23 C4 3.4909 no .
H23 C7 3.4423 no .
H23 C63 3.4947 no 4_664
H23 H1 3.3470 no .
H23 H2C 3.2634 no .
H23 H3A 3.1005 no .
H23 H3B 3.4926 no .
H23 H5A 3.5276 no .
H23 H7 2.6192 no .
H23 H9C 3.1797 no .
H23 H63 3.0117 no 4_664
H23 H64 3.4464 no 4_664
H24 N3 3.3784 no .
H24 C7 3.4057 no .
H24 C9 2.9801 no .
H24 H7 3.0753 no .
H24 H9B 2.6517 no .
H24 H9C 2.6430 no .
H24 H64 3.0929 no 4_664
H26 C3 3.5435 no 4_654
H26 H3B 3.1400 no 4_654
H26 H3C 3.1682 no 4_654
H26 H11B 3.0860 no 2_554
H26 H11C 3.2678 no 2_554
H26 H12B 3.5917 no 2_554
H26 H53 3.0307 no 1_544
H27 C3 3.5311 no 4_654
H27 C59 2.8535 no 1_554
H27 C60 3.3345 no 1_554
H27 H3A 3.3983 no 4_654
H27 H3B 2.9257 no 4_654
H27 H12B 3.5447 no 2_554
H27 H12C 3.0962 no 2_554
H27 H22 3.1314 no 4_654
H27 H34 3.2124 no 1_565
H27 H59 2.4393 no 1_554
H27 H60 3.2777 no 1_554
H28 C2 3.2390 no 4_664
H28 C5 3.0294 no 4_654
H28 H2A 2.6023 no 4_664
H28 H2B 3.0106 no 4_664
H28 H5A 2.6099 no 4_654
H28 H5B 3.1193 no 4_654
H28 H5C 2.8648 no 4_654
H28 H22 3.1214 no 4_654
H28 H34 3.3138 no 1_565
H28 H35 3.0805 no 1_565
H29 C5 3.4943 no 4_654
H29 C15 3.1423 no 4_664
H29 C64 3.5043 no 4_664
H29 H5B 3.3702 no 4_654
H29 H5C 2.8779 no 4_654
H29 H15B 2.6229 no 4_664
H29 H15C 2.8990 no 4_664
H29 H17B 3.0937 no 4_654
H29 H35 3.0562 no 1_565
H29 H64 3.1473 no 4_664
H30 C17 3.2004 no 4_654
H30 C63 3.4549 no 4_664
H30 C64 3.0870 no 4_664
H30 H17A 3.3521 no 4_654
H30 H17B 2.3897 no 4_654
H30 H17C 3.4655 no 4_654
H30 H63 3.1351 no 4_664
H30 H64 2.4224 no 4_664
H32 C45 3.2285 no 2_544
H32 C46 3.3074 no 2_544
H32 H8C 3.1443 no 1_545
H32 H9A 3.3101 no 1_545
H32 H45 2.7801 no 2_544
H32 H46 2.9398 no 2_544
H32 H52 3.3737 no 1_544
H32 H53 3.3229 no 1_544
H33 C12 3.2778 no 2_544
H33 C41 3.4120 no 1_545
H33 C42 3.5811 no 1_545
H33 C46 3.1354 no 2_544
H33 C53 3.5920 no 1_544
H33 H8B 3.2144 no 1_545
H33 H9A 3.5319 no 1_545
H33 H9B 3.0917 no 1_545
H33 H12A 3.2541 no 2_544
H33 H12B 2.4789 no 2_544
H33 H41 2.7296 no 1_545
H33 H42 3.0517 no 1_545
H33 H46 2.6216 no 2_544
H33 H53 3.1884 no 1_544
H34 C12 3.5601 no 2_544
H34 C25 3.4971 no 1_545
H34 C26 3.1733 no 1_545
H34 C27 2.8742 no 1_545
H34 C28 2.9365 no 1_545
H34 C29 3.2609 no 1_545
H34 C30 3.4900 no 1_545
H34 C42 3.5196 no 1_545
H34 H9B 3.1776 no 1_545
H34 H12B 2.7348 no 2_544
H34 H27 3.2124 no 1_545
H34 H28 3.3138 no 1_545
H34 H42 2.6157 no 1_545
H35 N1 3.3440 no 4_654
H35 C1 3.5739 no 4_654
H35 C28 3.1594 no 1_545
H35 C29 3.1377 no 1_545
H35 H2A 3.1366 no 4_654
H35 H3C 3.1229 no 4_654
H35 H28 3.0805 no 1_545
H35 H29 3.0562 no 1_545
H35 H65 3.2393 no 4_654
H36 C3 3.4777 no 4_654
H36 H1 3.3588 no 4_654
H36 H3B 3.1921 no 4_654
H36 H3C 3.0923 no 4_654
H36 H17A 2.8255 no 4_654
H36 H65 3.1499 no 4_654
H38 C6 2.9255 no .
H38 H6A 2.5129 no .
H38 H6C 2.4764 no .
H38 H8C 2.6591 no 1_545
H38 H9A 3.3316 no 1_545
H38 H45 3.2927 no 2_544
H39 C44 3.3584 no 2_544
H39 C45 3.3576 no 2_544
H39 C57 3.2743 no 2_554
H39 H4 3.4019 no .
H39 H6A 2.6796 no .
H39 H44 2.7729 no 2_544
H39 H45 2.7778 no 2_544
H39 H57 2.5714 no 2_554
H40 C18 3.3100 no 2_554
H40 C47 3.4681 no 2_554
H40 C48 3.1536 no 2_554
H40 C56 2.8637 no 2_554
H40 C57 3.0015 no 2_554
H40 H8B 3.0973 no .
H40 H18A 2.6272 no 2_554
H40 H18B 3.1187 no 2_554
H40 H47 3.3942 no 2_554
H40 H48 2.8117 no 2_554
H40 H56 2.5615 no 2_554
H40 H57 2.8360 no 2_554
H41 C8 3.4728 no .
H41 C33 3.5491 no 1_565
H41 C46 3.3119 no 2_554
H41 C47 2.8139 no 2_554
H41 C48 3.4519 no 2_554
H41 H8B 2.4961 no .
H41 H9B 3.4905 no .
H41 H11C 2.8710 no 2_554
H41 H12B 3.0391 no 2_554
H41 H33 2.7296 no 1_565
H41 H46 3.4193 no 2_554
H41 H47 2.5688 no 2_554
H42 C33 3.4576 no 1_565
H42 C34 3.2378 no 1_565
H42 H9B 2.9439 no .
H42 H11C 2.9739 no 2_554
H42 H12B 2.8146 no 2_554
H42 H33 3.0517 no 1_565
H42 H34 2.6157 no 1_565
H44 C39 3.4565 no 2_565
H44 H15A 3.0869 no .
H44 H18A 3.4391 no 1_565
H44 H18C 3.1202 no 1_565
H44 H39 2.7729 no 2_565
H44 H58 3.4200 no 1_565
H45 C38 3.1165 no 2_565
H45 C39 2.8043 no 2_565
H45 C40 3.3745 no 2_565
H45 H8C 3.5262 no 2_555
H45 H14B 2.8671 no .
H45 H15A 3.4273 no .
H45 H18A 3.3370 no 1_565
H45 H32 2.7801 no 2_565
H45 H38 3.2927 no 2_565
H45 H39 2.7778 no 2_565
H46 C14 3.3827 no .
H46 C32 3.4687 no 2_565
H46 C33 3.3034 no 2_565
H46 C52 3.1892 no 2_554
H46 H12A 3.4532 no .
H46 H14B 2.7883 no .
H46 H14C 3.2829 no .
H46 H32 2.9398 no 2_565
H46 H33 2.6216 no 2_565
H46 H41 3.4193 no 2_555
H46 H52 2.6191 no 2_554
H47 O4 3.2928 no .
H47 O5 3.3522 no .
H47 N4 3.3135 no .
H47 C10 3.0493 no .
H47 C13 3.3984 no .
H47 C16 3.2808 no .
H47 C41 3.3514 no 2_555
H47 H10 3.2007 no .
H47 H13 3.5816 no .
H47 H16 2.6759 no .
H47 H40 3.3942 no 2_555
H47 H41 2.5688 no 2_555
H48 N6 3.0175 no .
H48 C16 3.1057 no .
H48 C18 2.8471 no .
H48 H16 2.9845 no .
H48 H18A 2.7682 no .
H48 H18B 2.4223 no .
H48 H40 2.8117 no 2_555
H50 C8 3.1319 no 2_555
H50 H6A 3.3315 no 2_565
H50 H6B 3.5339 no 2_565
H50 H8A 2.4396 no 2_555
H50 H8B 3.5755 no 2_555
H50 H8C 3.0143 no 2_555
H51 C6 3.2633 no 2_565
H51 C14 3.1034 no 2_555
H51 H6A 2.8975 no 2_565
H51 H6B 2.8262 no 2_565
H51 H10 3.2447 no 2_555
H51 H11A 3.2990 no 2_565
H51 H12A 3.5057 no 2_555
H51 H14A 3.4503 no 2_555
H51 H14B 3.3359 no 2_555
H51 H14C 2.2115 no 2_555
H52 C11 2.9393 no 2_565
H52 C14 3.5586 no 2_555
H52 C46 3.4746 no 2_555
H52 H11A 2.7155 no 2_565
H52 H11B 2.5899 no 2_565
H52 H11C 3.0287 no 2_565
H52 H12A 3.3662 no 2_555
H52 H14B 3.1023 no 2_555
H52 H14C 3.1138 no 2_555
H52 H32 3.3737 no 1_566
H52 H46 2.6191 no 2_555
H53 C3 3.2759 no 4_665
H53 C31 3.3911 no 1_566
H53 C32 2.9762 no 1_566
H53 C33 2.8819 no 1_566
H53 C34 3.1944 no 1_566
H53 C35 3.5159 no 1_566
H53 C36 3.5815 no 1_566
H53 H3A 3.3951 no 4_665
H53 H3C 2.4023 no 4_665
H53 H12A 3.3151 no 2_555
H53 H26 3.0307 no 1_566
H53 H32 3.3229 no 1_566
H53 H33 3.1884 no 1_566
H54 C2 3.2734 no 4_665
H54 C3 3.1217 no 4_665
H54 H2A 2.8023 no 4_665
H54 H2C 3.0247 no 4_665
H54 H3A 2.8270 no 4_665
H54 H3C 2.6438 no 4_665
H54 H12A 3.4255 no 2_555
H56 C8 3.3790 no 2_555
H56 C40 3.3010 no 2_555
H56 H8A 2.6613 no 2_555
H56 H8B 3.2256 no 2_555
H56 H12C 3.4673 no 2_555
H56 H18B 3.5074 no .
H56 H40 2.5615 no 2_555
H57 N4 3.4511 no 2_555
H57 C11 3.5595 no 2_555
H57 C39 3.1780 no 2_555
H57 C40 3.3078 no 2_555
H57 H4 3.5367 no 2_555
H57 H11A 3.5406 no 2_555
H57 H11B 3.1439 no 2_555
H57 H12C 3.4262 no 2_555
H57 H18B 3.5831 no .
H57 H39 2.5714 no 2_555
H57 H40 2.8360 no 2_555
H58 C49 3.2688 no 1_545
H58 C50 3.3124 no 1_545
H58 C51 3.3079 no 1_545
H58 C52 3.2277 no 1_545
H58 C53 3.1435 no 1_545
H58 C54 3.1525 no 1_545
H58 H11B 2.7938 no 2_555
H58 H12C 3.5071 no 2_555
H58 H18B 3.4833 no .
H58 H44 3.4200 no 1_545
H58 H62 2.6959 no 1_545
H59 C22 3.3671 no 4_655
H59 C27 3.3188 no 1_556
H59 H3A 2.9247 no 4_655
H59 H12C 3.5084 no 2_555
H59 H18B 3.3571 no .
H59 H22 2.7529 no 4_655
H59 H27 2.4393 no 1_556
H59 H62 3.0134 no 1_545
H59 H63 3.2924 no 1_545
H60 C21 3.3966 no 4_655
H60 H2A 3.3534 no 4_665
H60 H2C 3.5383 no 4_665
H60 H12C 3.4880 no 2_555
H60 H17C 3.2662 no .
H60 H18B 3.3444 no .
H60 H21 2.6853 no 4_655
H60 H22 3.4350 no 4_655
H60 H27 3.2777 no 1_556
H62 C58 3.1854 no 1_565
H62 C59 3.3532 no 1_565
H62 H2C 3.5956 no 4_665
H62 H3A 3.0278 no 4_665
H62 H15A 3.4542 no .
H62 H18C 2.9009 no 1_565
H62 H58 2.6959 no 1_565
H62 H59 3.0134 no 1_565
H63 C17 3.4490 no 1_565
H63 C22 3.0142 no 4_665
H63 C23 2.8901 no 4_665
H63 C24 3.4249 no 4_665
H63 H2C 3.4051 no 4_665
H63 H3A 3.1533 no 4_665
H63 H17B 2.9406 no 1_565
H63 H17C 3.0896 no 1_565
H63 H18C 3.2701 no 1_565
H63 H22 3.1987 no 4_665
H63 H23 3.0117 no 4_665
H63 H30 3.1351 no 4_665
H63 H59 3.2924 no 1_565
H64 C9 3.3267 no 4_665
H64 C23 3.4856 no 4_665
H64 C24 3.2888 no 4_665
H64 C29 3.3776 no 4_665
H64 C30 3.0168 no 4_665
H64 H2C 3.5822 no 4_665
H64 H9B 3.3037 no 4_665
H64 H9C 2.5969 no 4_665
H64 H15C 3.3605 no .
H64 H23 3.4464 no 4_665
H64 H24 3.0929 no 4_665
H64 H29 3.1473 no 4_665
H64 H30 2.4224 no 4_665
H65 C17 3.5708 no .
H65 C20 3.1617 no 4_655
H65 C21 3.4301 no 4_655
H65 C35 3.4623 no 4_655
H65 C36 3.4105 no 4_655
H65 H9C 3.5038 no 4_665
H65 H15C 3.1040 no .
H65 H17A 2.9842 no .
H65 H17C 3.2514 no .
H65 H20 2.4299 no 4_655
H65 H21 2.9908 no 4_655
H65 H35 3.2393 no 4_655
H65 H36 3.1499 no 4_655
H66 N6 3.2170 no .
H66 C17 2.9228 no .
H66 H15C 3.2841 no .
H66 H17A 2.8982 no .
H66 H17C 2.3662 no .
H66 H18B 3.0607 no .
H66 H21 3.1160 no 4_655

loop_
_geom_torsion_atom_site_label_1
_geom_torsion_atom_site_label_2
_geom_torsion_atom_site_label_3
_geom_torsion_atom_site_label_4
_geom_torsion
_geom_torsion_publ_flag
O1 Ni1 O2 C4 -140.50(15) no
O2 Ni1 O1 C1 -29.79(12) no
O1 Ni1 O3 C7 25.08(14) no
O3 Ni1 O1 C1 -123.45(12) no
O1 Ni1 O5 C13 -59.60(12) no
O5 Ni1 O1 C1 148.83(12) no
O1 Ni1 O6 C16 175.97(14) no
O6 Ni1 O1 C1 55.68(12) no
O2 Ni1 O3 C7 -64.34(14) no
O3 Ni1 O2 C4 -50.25(15) no
O2 Ni1 O4 C10 -148.17(13) no
O4 Ni1 O2 C4 39.65(15) no
O2 Ni1 O6 C16 -94.50(13) no
O6 Ni1 O2 C4 131.03(15) no
O3 Ni1 O4 C10 -54.52(13) no
O4 Ni1 O3 C7 -154.41(14) no
O3 Ni1 O5 C13 -149.96(12) no
O5 Ni1 O3 C7 113.30(14) no
O4 Ni1 O5 C13 120.24(12) no
O5 Ni1 O4 C10 33.21(13) no
O4 Ni1 O6 C16 -4.54(14) no
O6 Ni1 O4 C10 126.37(12) no
O5 Ni1 O6 C16 87.82(13) no
O6 Ni1 O5 C13 28.73(12) no
Ni1 O1 C1 N1 159.85(15) no
Ni1 O2 C4 N2 -162.50(14) no
Ni1 O3 C7 N3 -172.12(16) no
Ni1 O4 C10 N4 -177.13(13) no
Ni1 O5 C13 N5 173.30(14) no
Ni1 O6 C16 N6 173.55(13) no
C2 N1 C1 O1 0.9(4) no
C3 N1 C1 O1 -179.4(2) no
C5 N2 C4 O2 -1.0(4) no
C6 N2 C4 O2 -176.3(3) no
C8 N3 C7 O3 -0.7(4) no
C9 N3 C7 O3 -179.3(3) no
C11 N4 C10 O4 -3.2(4) no
C12 N4 C10 O4 179.81(19) no
C14 N5 C13 O5 1.4(4) no
C15 N5 C13 O5 175.28(19) no
C17 N6 C16 O6 -0.4(4) no
C18 N6 C16 O6 177.4(2) no
C20 C19 C24 C23 0.8(4) no
C24 C19 C20 C21 -0.8(3) no
C20 C19 B1 C25 -103.0(3) no
C20 C19 B1 C31 15.3(3) no
C20 C19 B1 C37 137.3(2) no
B1 C19 C20 C21 178.06(18) no
C24 C19 B1 C25 75.8(3) no
C24 C19 B1 C31 -165.89(18) no
C24 C19 B1 C37 -43.9(3) no
B1 C19 C24 C23 -178.12(18) no
C19 C20 C21 C22 -0.2(4) no
C20 C21 C22 C23 1.2(4) no
C21 C22 C23 C24 -1.2(4) no
C22 C23 C24 C19 0.2(4) no
C26 C25 C30 C29 -0.6(3) no
C30 C25 C26 C27 -1.3(3) no
C26 C25 B1 C19 179.37(18) no
C26 C25 B1 C31 58.9(3) no
C26 C25 B1 C37 -63.0(3) no
B1 C25 C26 C27 178.99(18) no
C30 C25 B1 C19 -0.3(3) no
C30 C25 B1 C31 -120.8(2) no
C30 C25 B1 C37 117.3(3) no
B1 C25 C30 C29 179.09(18) no
C25 C26 C27 C28 1.9(4) no
C26 C27 C28 C29 -0.5(4) no
C27 C28 C29 C30 -1.4(4) no
C28 C29 C30 C25 2.0(4) no
C32 C31 C36 C35 -2.5(4) no
C36 C31 C32 C33 2.1(3) no
C32 C31 B1 C19 111.2(3) no
C32 C31 B1 C25 -127.9(2) no
C32 C31 B1 C37 -7.4(3) no
B1 C31 C32 C33 -177.12(18) no
C36 C31 B1 C19 -68.0(3) no
C36 C31 B1 C25 52.9(3) no
C36 C31 B1 C37 173.39(18) no
B1 C31 C36 C35 176.78(18) no
C31 C32 C33 C34 -0.3(4) no
C32 C33 C34 C35 -1.2(4) no
C33 C34 C35 C36 0.9(4) no
C34 C35 C36 C31 1.1(4) no
C38 C37 C42 C41 -0.9(4) no
C42 C37 C38 C39 1.2(4) no
C38 C37 B1 C19 -57.3(3) no
C38 C37 B1 C25 -177.80(19) no
C38 C37 B1 C31 63.6(3) no
B1 C37 C38 C39 177.88(18) no
C42 C37 B1 C19 119.1(3) no
C42 C37 B1 C25 -1.4(3) no
C42 C37 B1 C31 -120.0(3) no
B1 C37 C42 C41 -177.47(18) no
C37 C38 C39 C40 -1.1(4) no
C38 C39 C40 C41 0.8(4) no
C39 C40 C41 C42 -0.5(4) no
C40 C41 C42 C37 0.7(4) no
C44 C43 C48 C47 -1.0(3) no
C48 C43 C44 C45 2.2(3) no
C44 C43 B2 C49 34.4(3) no
C44 C43 B2 C55 151.23(19) no
C44 C43 B2 C61 -86.8(3) no
B2 C43 C44 C45 175.95(18) no
C48 C43 B2 C49 -152.25(18) no
C48 C43 B2 C55 -35.4(3) no
C48 C43 B2 C61 86.6(3) no
B2 C43 C48 C47 -174.99(17) no
C43 C44 C45 C46 -1.6(4) no
C44 C45 C46 C47 -0.4(4) no
C45 C46 C47 C48 1.6(4) no
C46 C47 C48 C43 -0.8(4) no
C50 C49 C54 C53 -0.5(4) no
C54 C49 C50 C51 0.1(4) no
C50 C49 B2 C43 28.1(3) no
C50 C49 B2 C55 -92.4(3) no
C50 C49 B2 C61 144.7(2) no
B2 C49 C50 C51 173.56(19) no
C54 C49 B2 C43 -158.76(19) no
C54 C49 B2 C55 80.7(3) no
C54 C49 B2 C61 -42.1(3) no
B2 C49 C54 C53 -174.17(18) no
C49 C50 C51 C52 0.4(4) no
C50 C51 C52 C53 -0.5(4) no
C51 C52 C53 C54 0.1(4) no
C52 C53 C54 C49 0.5(4) no
C56 C55 C60 C59 2.5(3) no
C60 C55 C56 C57 -1.1(3) no
C56 C55 B2 C43 -47.0(3) no
C56 C55 B2 C49 75.1(3) no
C56 C55 B2 C61 -163.20(17) no
B2 C55 C56 C57 -176.85(17) no
C60 C55 B2 C43 137.8(2) no
C60 C55 B2 C49 -100.1(3) no
C60 C55 B2 C61 21.6(3) no
B2 C55 C60 C59 177.92(18) no
C55 C56 C57 C58 -1.1(4) no
C56 C57 C58 C59 1.9(3) no
C57 C58 C59 C60 -0.6(4) no
C58 C59 C60 C55 -1.7(4) no
C62 C61 C66 C65 2.3(4) no
C66 C61 C62 C63 -1.8(3) no
C62 C61 B2 C43 91.4(3) no
C62 C61 B2 C49 -30.8(3) no
C62 C61 B2 C55 -148.37(19) no
B2 C61 C62 C63 -175.86(18) no
C66 C61 B2 C43 -82.2(3) no
C66 C61 B2 C49 155.6(2) no
C66 C61 B2 C55 38.0(3) no
B2 C61 C66 C65 176.38(19) no
C61 C62 C63 C64 0.3(4) no
C62 C63 C64 C65 0.9(4) no
C63 C64 C65 C66 -0.5(4) no
C64 C65 C66 C61 -1.2(4) no
